data_4349333
loop_
_publ_author_name
'Schnitzler, Silvia'
'Spaniol, Thomas P.'
'Okuda, Jun'

_publ_section_title
;
 Reactivity of a Molecular Magnesium Hydride Featuring a Terminal
 Magnesium-Hydrogen Bond.
;
_journal_issue 24
_journal_name_full 'Inorganic chemistry'
_journal_page_first 12997
_journal_page_last 13006
_journal_paper_doi 10.1021/acs.inorgchem.6b02509
_journal_volume 55
_journal_year 2016
_chemical_formula_moiety '3(C31 H62 Al Mg N5), C7 H8'
_chemical_formula_sum 'C100 H194 Al3 Mg3 N15'
_chemical_formula_weight 1760.56
_space_group_crystal_system triclinic
_space_group_IT_number 2
_space_group_name_Hall '-P 1'
_space_group_name_H-M_alt 'P -1'
_atom_sites_solution_hydrogens geom
_audit_creation_method SHELXL-2013
_cell_angle_alpha 74.887(2)
_cell_angle_beta 76.280(2)
_cell_angle_gamma 87.935(2)
_cell_formula_units_Z 2
_cell_length_a 15.5162(15)
_cell_length_b 17.9072(17)
_cell_length_c 21.091(2)
_cell_measurement_reflns_used 7929
_cell_measurement_temperature 100(2)
_cell_measurement_theta_max 23.33
_cell_measurement_theta_min 2.31
_cell_volume 5494.0(9)
_computing_cell_refinement 'Bruker SMART (2001)'
_computing_data_collection 'Bruker SMART (2001)'
_computing_data_reduction 'Bruker SAINT+ (1999)'
_computing_structure_refinement 'SHELXL-2013 (Sheldrick, 2013)'
_computing_structure_solution 'SIR-92 (Altomare 1992)'
_diffrn_ambient_temperature 100(2)
_diffrn_measured_fraction_theta_full 0.999
_diffrn_measured_fraction_theta_max 0.997
_diffrn_measurement_device_type 'Bruker APEX-I CCD'
_diffrn_measurement_method '\w scans'
_diffrn_radiation_monochromator 'multilayer optics'
_diffrn_radiation_source microsource
_diffrn_radiation_type MoK\a
_diffrn_radiation_wavelength 0.71073
_diffrn_reflns_av_R_equivalents 0.0480
_diffrn_reflns_av_unetI/netI 0.0536
_diffrn_reflns_Laue_measured_fraction_full 0.999
_diffrn_reflns_Laue_measured_fraction_max 0.997
_diffrn_reflns_limit_h_max 18
_diffrn_reflns_limit_h_min -18
_diffrn_reflns_limit_k_max 21
_diffrn_reflns_limit_k_min -21
_diffrn_reflns_limit_l_max 25
_diffrn_reflns_limit_l_min -25
_diffrn_reflns_number 62031
_diffrn_reflns_point_group_measured_fraction_full 0.999
_diffrn_reflns_point_group_measured_fraction_max 0.997
_diffrn_reflns_theta_full 25.242
_diffrn_reflns_theta_max 25.412
_diffrn_reflns_theta_min 1.754
_exptl_absorpt_coefficient_mu 0.100
_exptl_absorpt_correction_T_max 0.7452
_exptl_absorpt_correction_T_min 0.6486
_exptl_absorpt_correction_type multi-scan
_exptl_absorpt_process_details 'SADABS Bruker'
_exptl_crystal_colour block
_exptl_crystal_density_diffrn 1.064
_exptl_crystal_description colourless
_exptl_crystal_F_000 1948
_exptl_crystal_size_max 0.380
_exptl_crystal_size_mid 0.360
_exptl_crystal_size_min 0.360
_refine_diff_density_max 0.678
_refine_diff_density_min -0.479
_refine_diff_density_rms 0.048
_refine_ls_extinction_method none
_refine_ls_goodness_of_fit_ref 1.050
_refine_ls_hydrogen_treatment constr
_refine_ls_matrix_type full
_refine_ls_number_parameters 1344
_refine_ls_number_reflns 20195
_refine_ls_number_restraints 0
_refine_ls_restrained_S_all 1.050
_refine_ls_R_factor_all 0.0791
_refine_ls_R_factor_gt 0.0552
_refine_ls_shift/su_max 0.001
_refine_ls_shift/su_mean 0.000
_refine_ls_structure_factor_coef Fsqd
_refine_ls_weighting_details 'w=1/[\s^2^(Fo^2^)+(0.0631P)^2^+2.9720P] where P=(Fo^2^+2Fc^2^)/3'
_refine_ls_weighting_scheme calc
_refine_ls_wR_factor_gt 0.1360
_refine_ls_wR_factor_ref 0.1508
_reflns_Friedel_coverage 0.000
_reflns_number_gt 14743
_reflns_number_total 20195
_reflns_threshold_expression 'I > 2\s(I)'
_cod_data_source_file ic6b02509_si_002.cif
_cod_data_source_block 4
_cod_original_cell_volume 5494.1(9)
_cod_database_code 4349333
_shelx_space_group_comment
;
The symmetry employed for this shelxl refinement is uniquely defined
by the following loop, which should always be used as a source of
symmetry information in preference to the above space-group names.
They are only intended as comments.
;
_shelx_estimated_absorpt_t_min 0.963
_shelx_estimated_absorpt_t_max 0.965
_shelxl_version_number 2013-4

loop_
_space_group_symop_operation_xyz
'x, y, z'
'-x, -y, -z'

loop_
_atom_site_label
_atom_site_type_symbol
_atom_site_fract_x
_atom_site_fract_y
_atom_site_fract_z
_atom_site_U_iso_or_equiv
_atom_site_adp_type
_atom_site_occupancy
_atom_site_site_symmetry_order
_atom_site_calc_flag
_atom_site_refinement_flags_posn
_atom_site_refinement_flags_adp
_atom_site_refinement_flags_occupancy
_atom_site_disorder_assembly
_atom_site_disorder_group
Mg1 Mg 0.09323(5) 0.83155(4) 0.15909(4) 0.02254(17) Uani 1 1 d . . . . .
Al1 Al 0.21797(4) 0.98684(4) 0.16210(3) 0.02328(15) Uani 1 1 d . . . . .
N1 N -0.00355(12) 0.89047(11) 0.20383(9) 0.0280(4) Uani 1 1 d . . . . .
H1 H 0.0024 0.8917 0.2440 0.034 Uiso 1 1 calc R U . . .
N2 N 0.22068(12) 0.89172(11) 0.13083(9) 0.0275(4) Uani 1 1 d . . . . .
N3 N 0.11076(14) 0.85452(13) 0.04822(10) 0.0351(5) Uani 1 1 d . . . . .
N4 N 0.04756(14) 0.71574(12) 0.15123(11) 0.0399(5) Uani 1 1 d . . . . .
N5 N 0.16114(13) 0.74872(12) 0.23169(10) 0.0379(5) Uani 1 1 d . . . . .
C1 C -0.07693(14) 0.92955(13) 0.18856(10) 0.0246(5) Uani 1 1 d . . . . .
C2 C -0.13274(14) 0.90034(13) 0.15629(11) 0.0252(5) Uani 1 1 d . . . . .
H2 H -0.1189 0.8527 0.1448 0.030 Uiso 1 1 calc R U . . .
C3 C -0.20720(15) 0.93871(14) 0.14068(11) 0.0298(5) Uani 1 1 d . . . . .
C4 C -0.22816(16) 1.00909(14) 0.15729(11) 0.0342(6) Uani 1 1 d . . . . .
H4 H -0.2798 1.0352 0.1478 0.041 Uiso 1 1 calc R U . . .
C5 C -0.17374(16) 1.04075(14) 0.18757(12) 0.0345(6) Uani 1 1 d . . . . .
C6 C -0.10047(15) 1.00116(14) 0.20353(11) 0.0298(5) Uani 1 1 d . . . . .
H6 H -0.0646 1.0228 0.2254 0.036 Uiso 1 1 calc R U . . .
C7 C -0.26431(17) 0.90450(17) 0.10634(13) 0.0430(7) Uani 1 1 d . . . . .
H7A H -0.2289 0.8996 0.0626 0.064 Uiso 1 1 calc R U . . .
H7B H -0.3141 0.9383 0.0994 0.064 Uiso 1 1 calc R U . . .
H7C H -0.2871 0.8533 0.1347 0.064 Uiso 1 1 calc R U . . .
C8 C -0.1935(2) 1.11907(16) 0.20200(15) 0.0519(8) Uani 1 1 d . . . . .
H8A H -0.1844 1.1593 0.1593 0.078 Uiso 1 1 calc R U . . .
H8B H -0.1537 1.1295 0.2287 0.078 Uiso 1 1 calc R U . . .
H8C H -0.2552 1.1190 0.2274 0.078 Uiso 1 1 calc R U . . .
C9 C 0.2435(4) 0.9178(3) 0.0521(3) 0.0206(10) Uani 0.693(5) 1 d . . P A 1
H9A H 0.2181 0.9691 0.0371 0.025 Uiso 0.693(5) 1 calc R U P A 1
H9B H 0.3087 0.9230 0.0348 0.025 Uiso 0.693(5) 1 calc R U P A 1
C10A C 0.2067(2) 0.8593(2) 0.02217(17) 0.0205(8) Uani 0.693(5) 1 d . . P A 1
H10A H 0.2217 0.8770 -0.0278 0.025 Uiso 0.693(5) 1 calc R U P A 1
H10B H 0.2325 0.8080 0.0358 0.025 Uiso 0.693(5) 1 calc R U P A 1
C11A C 0.0744(4) 0.7814(3) 0.0341(3) 0.0353(14) Uani 0.693(5) 1 d . . P A 1
H11A H 0.0100 0.7862 0.0365 0.042 Uiso 0.693(5) 1 calc R U P A 1
H11B H 0.1044 0.7781 -0.0121 0.042 Uiso 0.693(5) 1 calc R U P A 1
C12A C 0.0902(3) 0.7088(2) 0.08484(19) 0.0360(10) Uani 0.693(5) 1 d . . P A 1
H12A H 0.0656 0.6632 0.0763 0.043 Uiso 0.693(5) 1 calc R U P A 1
H12B H 0.1547 0.7020 0.0810 0.043 Uiso 0.693(5) 1 calc R U P A 1
C13A C 0.0889(3) 0.6527(2) 0.2027(3) 0.0333(10) Uani 0.693(5) 1 d . . P A 1
H13A H 0.0457 0.6384 0.2470 0.040 Uiso 0.693(5) 1 calc R U P A 1
H13B H 0.1005 0.6056 0.1860 0.040 Uiso 0.693(5) 1 calc R U P A 1
C14A C 0.1734(3) 0.6812(3) 0.2115(2) 0.0306(10) Uani 0.693(5) 1 d . . P A 1
H14A H 0.1955 0.6413 0.2457 0.037 Uiso 0.693(5) 1 calc R U P A 1
H14B H 0.2188 0.6904 0.1682 0.037 Uiso 0.693(5) 1 calc R U P A 1
C15A C 0.2501(2) 0.7910(3) 0.2236(2) 0.0292(9) Uani 0.693(5) 1 d . . P A 1
H15A H 0.2411 0.8267 0.2534 0.035 Uiso 0.693(5) 1 calc R U P A 1
H15B H 0.2944 0.7528 0.2372 0.035 Uiso 0.693(5) 1 calc R U P A 1
C16A C 0.2845(4) 0.8369(4) 0.1498(2) 0.0254(12) Uani 0.693(5) 1 d . . P A 1
H16A H 0.3413 0.8639 0.1447 0.030 Uiso 0.693(5) 1 calc R U P A 1
H16B H 0.2953 0.8012 0.1202 0.030 Uiso 0.693(5) 1 calc R U P A 1
C9B C 0.2616(10) 0.8887(9) 0.0685(8) 0.045(3) Uani 0.307(5) 1 d . . P A 2
H9C H 0.2832 0.8358 0.0696 0.054 Uiso 0.307(5) 1 calc R U P A 2
H9D H 0.3136 0.9249 0.0517 0.054 Uiso 0.307(5) 1 calc R U P A 2
C10B C 0.2053(7) 0.9080(10) 0.0247(5) 0.055(3) Uani 0.307(5) 1 d . . P A 2
H10C H 0.2380 0.9030 -0.0203 0.067 Uiso 0.307(5) 1 calc R U P A 2
H10D H 0.1899 0.9630 0.0199 0.067 Uiso 0.307(5) 1 calc R U P A 2
C11B C 0.1152(9) 0.7967(8) 0.0258(7) 0.039(3) Uani 0.307(5) 1 d . . P A 2
H11C H 0.1727 0.7714 0.0276 0.047 Uiso 0.307(5) 1 calc R U P A 2
H11D H 0.1104 0.8119 -0.0219 0.047 Uiso 0.307(5) 1 calc R U P A 2
C12B C 0.0397(8) 0.7420(6) 0.0687(6) 0.041(3) Uani 0.307(5) 1 d . . P A 2
H12C H 0.0413 0.6953 0.0517 0.049 Uiso 0.307(5) 1 calc R U P A 2
H12D H -0.0175 0.7673 0.0658 0.049 Uiso 0.307(5) 1 calc R U P A 2
C13B C 0.1120(6) 0.6662(4) 0.1531(5) 0.028(2) Uani 0.307(5) 1 d . . P A 2
H13C H 0.1646 0.6859 0.1159 0.033 Uiso 0.307(5) 1 calc R U P A 2
H13D H 0.0926 0.6155 0.1500 0.033 Uiso 0.307(5) 1 calc R U P A 2
C14B C 0.1320(8) 0.6597(5) 0.2209(5) 0.027(2) Uani 0.307(5) 1 d . . P A 2
H14C H 0.1813 0.6237 0.2261 0.033 Uiso 0.307(5) 1 calc R U P A 2
H14D H 0.0792 0.6372 0.2569 0.033 Uiso 0.307(5) 1 calc R U P A 2
C15B C 0.2540(5) 0.7517(5) 0.1946(5) 0.039(2) Uani 0.307(5) 1 d . . P A 2
H15C H 0.2602 0.7350 0.1526 0.047 Uiso 0.307(5) 1 calc R U P A 2
H15D H 0.2910 0.7191 0.2228 0.047 Uiso 0.307(5) 1 calc R U P A 2
C16B C 0.2779(9) 0.8344(7) 0.1797(7) 0.030(3) Uani 0.307(5) 1 d . . P A 2
H16C H 0.3419 0.8422 0.1574 0.036 Uiso 0.307(5) 1 calc R U P A 2
H16D H 0.2683 0.8493 0.2228 0.036 Uiso 0.307(5) 1 calc R U P A 2
C17A C 0.0585(11) 0.9226(11) 0.0167(8) 0.035(3) Uani 0.693(5) 1 d . . P A 1
H17A H 0.0663 0.9671 0.0339 0.052 Uiso 0.693(5) 1 calc R U P A 1
H17B H -0.0046 0.9077 0.0285 0.052 Uiso 0.693(5) 1 calc R U P A 1
H17C H 0.0804 0.9365 -0.0326 0.052 Uiso 0.693(5) 1 calc R U P A 1
C18A C -0.0483(10) 0.6974(11) 0.1710(8) 0.039(3) Uani 0.693(5) 1 d . . P A 1
H18A H -0.0770 0.7296 0.1371 0.059 Uiso 0.693(5) 1 calc R U P A 1
H18B H -0.0737 0.7077 0.2150 0.059 Uiso 0.693(5) 1 calc R U P A 1
H18C H -0.0582 0.6427 0.1742 0.059 Uiso 0.693(5) 1 calc R U P A 1
C17B C 0.067(2) 0.916(2) 0.0198(13) 0.022(6) Uani 0.307(5) 1 d . . P A 2
H17D H 0.0902 0.9630 0.0260 0.033 Uiso 0.307(5) 1 calc R U P A 2
H17E H 0.0038 0.9089 0.0414 0.033 Uiso 0.307(5) 1 calc R U P A 2
H17F H 0.0764 0.9197 -0.0285 0.033 Uiso 0.307(5) 1 calc R U P A 2
C18B C -0.040(3) 0.690(3) 0.185(2) 0.056(9) Uani 0.307(5) 1 d . . P A 2
H18D H -0.0809 0.7309 0.1722 0.084 Uiso 0.307(5) 1 calc R U P A 2
H18E H -0.0457 0.6766 0.2336 0.084 Uiso 0.307(5) 1 calc R U P A 2
H18F H -0.0538 0.6441 0.1713 0.084 Uiso 0.307(5) 1 calc R U P A 2
C19 C 0.1228(2) 0.73457(15) 0.30460(13) 0.0462(7) Uani 1 1 d . . . . .
H19A H 0.0631 0.7114 0.3157 0.069 Uiso 1 1 calc R U . . .
H19B H 0.1195 0.7837 0.3173 0.069 Uiso 1 1 calc R U . . .
H19C H 0.1603 0.6992 0.3295 0.069 Uiso 1 1 calc R U . . .
C20 C 0.14324(16) 1.06035(13) 0.10941(11) 0.0270(5) Uani 1 1 d . . . . .
H20A H 0.1772 1.0771 0.0618 0.032 Uiso 1 1 calc R U . . .
H20B H 0.0896 1.0315 0.1102 0.032 Uiso 1 1 calc R U . . .
C21 C 0.11330(17) 1.13315(13) 0.13354(12) 0.0317(5) Uani 1 1 d . . . . .
H21 H 0.0852 1.1165 0.1830 0.038 Uiso 1 1 calc R U . . .
C22 C 0.19274(19) 1.18646(15) 0.12316(15) 0.0452(7) Uani 1 1 d . . . . .
H22A H 0.2311 1.1612 0.1528 0.068 Uiso 1 1 calc R U . . .
H22B H 0.1719 1.2350 0.1340 0.068 Uiso 1 1 calc R U . . .
H22C H 0.2263 1.1975 0.0760 0.068 Uiso 1 1 calc R U . . .
C23 C 0.04507(18) 1.17729(14) 0.09769(13) 0.0387(6) Uani 1 1 d . . . . .
H23A H 0.0722 1.1965 0.0493 0.058 Uiso 1 1 calc R U . . .
H23B H 0.0247 1.2211 0.1166 0.058 Uiso 1 1 calc R U . . .
H23C H -0.0056 1.1427 0.1041 0.058 Uiso 1 1 calc R U . . .
C24 C 0.34466(15) 1.01807(14) 0.15273(11) 0.0281(5) Uani 1 1 d . . . . .
H24A H 0.3427 1.0687 0.1637 0.034 Uiso 1 1 calc R U . . .
H24B H 0.3656 0.9805 0.1891 0.034 Uiso 1 1 calc R U . . .
C25 C 0.41817(16) 1.02600(14) 0.08802(12) 0.0323(5) Uani 1 1 d . . . . .
H25 H 0.4208 0.9757 0.0755 0.039 Uiso 1 1 calc R U . . .
C26 C 0.50930(16) 1.04206(16) 0.09892(13) 0.0396(6) Uani 1 1 d . . . . .
H26A H 0.5545 1.0466 0.0568 0.059 Uiso 1 1 calc R U . . .
H26B H 0.5235 0.9994 0.1344 0.059 Uiso 1 1 calc R U . . .
H26C H 0.5081 1.0905 0.1126 0.059 Uiso 1 1 calc R U . . .
C27 C 0.39853(18) 1.08863(16) 0.02936(12) 0.0422(7) Uani 1 1 d . . . . .
H27A H 0.3420 1.0762 0.0208 0.063 Uiso 1 1 calc R U . . .
H27B H 0.4462 1.0914 -0.0112 0.063 Uiso 1 1 calc R U . . .
H27C H 0.3947 1.1386 0.0406 0.063 Uiso 1 1 calc R U . . .
C28 C 0.15579(15) 0.96075(13) 0.26174(10) 0.0243(5) Uani 1 1 d . . . . .
H28A H 0.1034 0.9939 0.2669 0.029 Uiso 1 1 calc R U . . .
H28B H 0.1333 0.9065 0.2749 0.029 Uiso 1 1 calc R U . . .
C29 C 0.20891(16) 0.96927(14) 0.31276(11) 0.0289(5) Uani 1 1 d . . . . .
H29 H 0.2695 0.9489 0.2993 0.035 Uiso 1 1 calc R U . . .
C30 C 0.16695(18) 0.92421(15) 0.38517(12) 0.0373(6) Uani 1 1 d . . . . .
H30A H 0.1088 0.9452 0.4004 0.056 Uiso 1 1 calc R U . . .
H30B H 0.2054 0.9290 0.4148 0.056 Uiso 1 1 calc R U . . .
H30C H 0.1598 0.8695 0.3868 0.056 Uiso 1 1 calc R U . . .
C31 C 0.2193(2) 1.05446(15) 0.30994(13) 0.0434(7) Uani 1 1 d . . . . .
H31A H 0.1610 1.0750 0.3257 0.065 Uiso 1 1 calc R U . . .
H31B H 0.2455 1.0834 0.2633 0.065 Uiso 1 1 calc R U . . .
H31C H 0.2582 1.0598 0.3390 0.065 Uiso 1 1 calc R U . . .
Mg2 Mg 0.66920(5) 0.56279(5) 0.78750(4) 0.02805(18) Uani 1 1 d . . . . .
Al2 Al 0.88951(4) 0.64484(4) 0.70721(3) 0.02479(16) Uani 1 1 d . . . . .
N6 N 0.73357(13) 0.48633(11) 0.84577(10) 0.0331(5) Uani 1 1 d . . . . .
H6A H 0.7911 0.4902 0.8282 0.040 Uiso 1 1 calc R U . . .
N7 N 0.75915(12) 0.65567(11) 0.72031(9) 0.0270(4) Uani 1 1 d . . . . .
N8 N 0.61819(14) 0.65478(13) 0.83962(11) 0.0402(5) Uani 1 1 d . . . . .
N9 N 0.51603(15) 0.54197(15) 0.81005(13) 0.0522(6) Uani 1 1 d . . . . .
N10 N 0.65482(14) 0.54205(12) 0.69143(11) 0.0376(5) Uani 1 1 d . . . . .
C32 C 0.71377(15) 0.42949(13) 0.90530(12) 0.0291(5) Uani 1 1 d . . . . .
C33 C 0.64913(16) 0.37157(14) 0.91656(12) 0.0311(5) Uani 1 1 d . . . . .
H33 H 0.6187 0.3726 0.8822 0.037 Uiso 1 1 calc R U . . .
C34 C 0.62811(16) 0.31284(14) 0.97604(12) 0.0332(6) Uani 1 1 d . . . . .
C35 C 0.67372(17) 0.30957(15) 1.02608(12) 0.0369(6) Uani 1 1 d . . . . .
H35 H 0.6604 0.2690 1.0665 0.044 Uiso 1 1 calc R U . . .
C36 C 0.73825(18) 0.36492(15) 1.01730(12) 0.0390(6) Uani 1 1 d . . . . .
C37 C 0.75757(17) 0.42380(14) 0.95803(12) 0.0356(6) Uani 1 1 d . . . . .
H37 H 0.8019 0.4617 0.9526 0.043 Uiso 1 1 calc R U . . .
C38 C 0.55731(19) 0.25285(16) 0.98584(15) 0.0480(7) Uani 1 1 d . . . . .
H38A H 0.5804 0.2011 1.0003 0.072 Uiso 1 1 calc R U . . .
H38B H 0.5400 0.2582 0.9431 0.072 Uiso 1 1 calc R U . . .
H38C H 0.5055 0.2602 1.0205 0.072 Uiso 1 1 calc R U . . .
C39 C 0.7894(2) 0.3599(2) 1.07131(15) 0.0622(9) Uani 1 1 d . . . . .
H39A H 0.7652 0.3963 1.0982 0.093 Uiso 1 1 calc R U . . .
H39B H 0.8521 0.3731 1.0498 0.093 Uiso 1 1 calc R U . . .
H39C H 0.7838 0.3072 1.1008 0.093 Uiso 1 1 calc R U . . .
C40 C 0.73885(18) 0.72514(15) 0.74920(14) 0.0412(6) Uani 1 1 d . . . . .
H40A H 0.7789 0.7255 0.7794 0.049 Uiso 1 1 calc R U . . .
H40B H 0.7522 0.7727 0.7116 0.049 Uiso 1 1 calc R U . . .
C41 C 0.6460(2) 0.72749(17) 0.78764(15) 0.0503(7) Uani 1 1 d . . . . .
H41A H 0.6403 0.7708 0.8094 0.060 Uiso 1 1 calc R U . . .
H41B H 0.6062 0.7372 0.7561 0.060 Uiso 1 1 calc R U . . .
C42 C 0.5188(2) 0.6499(2) 0.86037(17) 0.0662(10) Uani 1 1 d . . . . .
H42A H 0.4999 0.6166 0.9070 0.079 Uiso 1 1 calc R U . . .
H42B H 0.4958 0.7022 0.8603 0.079 Uiso 1 1 calc R U . . .
C43 C 0.4803(2) 0.6182(2) 0.81460(19) 0.0688(10) Uani 1 1 d . . . . .
H43A H 0.4150 0.6133 0.8315 0.083 Uiso 1 1 calc R U . . .
H43B H 0.4937 0.6545 0.7690 0.083 Uiso 1 1 calc R U . . .
C44 C 0.4984(2) 0.5243(2) 0.74793(17) 0.0676(10) Uani 1 1 d . . . . .
H44A H 0.4993 0.4676 0.7538 0.081 Uiso 1 1 calc R U . . .
H44B H 0.4383 0.5417 0.7434 0.081 Uiso 1 1 calc R U . . .
C45 C 0.5646(2) 0.56259(19) 0.68471(16) 0.0546(8) Uani 1 1 d . . . . .
H45A H 0.5527 0.5462 0.6462 0.066 Uiso 1 1 calc R U . . .
H45B H 0.5589 0.6194 0.6754 0.066 Uiso 1 1 calc R U . . .
C46 C 0.7199(2) 0.59961(15) 0.63713(13) 0.0434(7) Uani 1 1 d . . . . .
H46A H 0.7785 0.5756 0.6282 0.052 Uiso 1 1 calc R U . . .
H46B H 0.6990 0.6124 0.5948 0.052 Uiso 1 1 calc R U . . .
C47 C 0.72966(18) 0.67182(15) 0.65701(13) 0.0401(6) Uani 1 1 d . . . . .
H47A H 0.7734 0.7072 0.6207 0.048 Uiso 1 1 calc R U . . .
H47B H 0.6721 0.6979 0.6627 0.048 Uiso 1 1 calc R U . . .
C48 C 0.65330(19) 0.64935(19) 0.89956(14) 0.0478(7) Uani 1 1 d . . . . .
H48A H 0.7183 0.6530 0.8863 0.072 Uiso 1 1 calc R U . . .
H48B H 0.6343 0.5997 0.9326 0.072 Uiso 1 1 calc R U . . .
H48C H 0.6307 0.6918 0.9198 0.072 Uiso 1 1 calc R U . . .
C49 C 0.4739(2) 0.4804(2) 0.87002(17) 0.0703(11) Uani 1 1 d . . . . .
H49A H 0.4915 0.4875 0.9098 0.105 Uiso 1 1 calc R U . . .
H49B H 0.4930 0.4299 0.8630 0.105 Uiso 1 1 calc R U . . .
H49C H 0.4092 0.4830 0.8772 0.105 Uiso 1 1 calc R U . . .
C50 C 0.6767(2) 0.46359(15) 0.68322(15) 0.0460(7) Uani 1 1 d . . . . .
H50A H 0.6373 0.4254 0.7194 0.069 Uiso 1 1 calc R U . . .
H50B H 0.7384 0.4532 0.6855 0.069 Uiso 1 1 calc R U . . .
H50C H 0.6688 0.4602 0.6393 0.069 Uiso 1 1 calc R U . . .
C51 C 0.91237(16) 0.63573(14) 0.79922(12) 0.0324(5) Uani 1 1 d . . . . .
H51A H 0.9178 0.6891 0.8034 0.039 Uiso 1 1 calc R U . A 1
H51B H 0.8582 0.6119 0.8330 0.039 Uiso 1 1 calc R U . A 1
C52A C 0.9885(11) 0.5932(6) 0.8202(9) 0.043(3) Uani 0.693(5) 1 d . . P A 1
H52A H 0.9859 0.5405 0.8128 0.051 Uiso 0.693(5) 1 calc R U P A 1
C53A C 0.9853(8) 0.5818(6) 0.8979(5) 0.056(3) Uani 0.693(5) 1 d . . P A 1
H53A H 0.9278 0.5585 0.9252 0.085 Uiso 0.693(5) 1 calc R U P A 1
H53B H 0.9933 0.6322 0.9062 0.085 Uiso 0.693(5) 1 calc R U P A 1
H53C H 1.0330 0.5478 0.9101 0.085 Uiso 0.693(5) 1 calc R U P A 1
C54A C 1.0779(9) 0.6297(7) 0.7800(5) 0.070(3) Uani 0.693(5) 1 d . . P A 1
H54A H 1.0833 0.6811 0.7871 0.105 Uiso 0.693(5) 1 calc R U P A 1
H54B H 1.0831 0.6346 0.7319 0.105 Uiso 0.693(5) 1 calc R U P A 1
H54C H 1.1251 0.5971 0.7950 0.105 Uiso 0.693(5) 1 calc R U P A 1
C52B C 0.990(2) 0.5719(13) 0.818(2) 0.025(4) Uani 0.307(5) 1 d . . P A 2
H52B H 0.9757 0.5216 0.8098 0.030 Uiso 0.307(5) 1 calc R U P A 2
C53B C 0.9938(15) 0.5598(14) 0.8861(12) 0.039(4) Uani 0.307(5) 1 d . . P A 2
H53D H 1.0021 0.6096 0.8952 0.059 Uiso 0.307(5) 1 calc R U P A 2
H53E H 1.0438 0.5267 0.8945 0.059 Uiso 0.307(5) 1 calc R U P A 2
H53F H 0.9385 0.5345 0.9158 0.059 Uiso 0.307(5) 1 calc R U P A 2
C54B C 1.0775(18) 0.6085(15) 0.7667(12) 0.042(4) Uani 0.307(5) 1 d . . P A 2
H54D H 1.0858 0.6615 0.7693 0.064 Uiso 0.307(5) 1 calc R U P A 2
H54E H 1.0738 0.6093 0.7208 0.064 Uiso 0.307(5) 1 calc R U P A 2
H54F H 1.1279 0.5776 0.7778 0.064 Uiso 0.307(5) 1 calc R U P A 2
C55 C 0.93780(16) 0.74140(14) 0.63411(12) 0.0324(5) Uani 1 1 d . . . . .
H55A H 0.9389 0.7303 0.5903 0.039 Uiso 1 1 calc R U . . .
H55B H 0.8936 0.7820 0.6392 0.039 Uiso 1 1 calc R U . . .
C56 C 1.02876(16) 0.77751(14) 0.62740(12) 0.0332(6) Uani 1 1 d . . . . .
H56 H 1.0709 0.7345 0.6360 0.040 Uiso 1 1 calc R U . . .
C57 C 1.0247(2) 0.82335(17) 0.67941(14) 0.0505(8) Uani 1 1 d . . . . .
H57A H 0.9866 0.8678 0.6704 0.076 Uiso 1 1 calc R U . . .
H57B H 1.0846 0.8417 0.6766 0.076 Uiso 1 1 calc R U . . .
H57C H 1.0005 0.7901 0.7248 0.076 Uiso 1 1 calc R U . . .
C58 C 1.06609(18) 0.82986(15) 0.55667(13) 0.0421(6) Uani 1 1 d . . . . .
H58A H 1.0260 0.8727 0.5471 0.063 Uiso 1 1 calc R U . . .
H58B H 1.0714 0.7999 0.5232 0.063 Uiso 1 1 calc R U . . .
H58C H 1.1247 0.8505 0.5544 0.063 Uiso 1 1 calc R U . . .
C59 C 0.92742(17) 0.54662(14) 0.67972(12) 0.0343(6) Uani 1 1 d . . . . .
H59A H 0.9688 0.5215 0.7076 0.041 Uiso 1 1 calc R U . . .
H59B H 0.8739 0.5123 0.6941 0.041 Uiso 1 1 calc R U . . .
C60 C 0.9710(2) 0.54520(15) 0.60709(14) 0.0476(7) Uani 1 1 d . . . . .
H60 H 0.9332 0.5747 0.5772 0.057 Uiso 1 1 calc R U . . .
C61 C 1.0627(2) 0.5831(2) 0.58317(19) 0.0728(11) Uani 1 1 d . . . . .
H61A H 1.0590 0.6363 0.5876 0.109 Uiso 1 1 calc R U . . .
H61B H 1.0870 0.5835 0.5357 0.109 Uiso 1 1 calc R U . . .
H61C H 1.1016 0.5539 0.6107 0.109 Uiso 1 1 calc R U . . .
C62 C 0.9785(3) 0.46212(17) 0.59861(17) 0.0777(12) Uani 1 1 d . . . . .
H62A H 1.0169 0.4326 0.6264 0.117 Uiso 1 1 calc R U . . .
H62B H 1.0039 0.4638 0.5510 0.117 Uiso 1 1 calc R U . . .
H62C H 0.9193 0.4371 0.6130 0.117 Uiso 1 1 calc R U . . .
Mg3 Mg 0.70518(5) 0.83927(4) 0.44639(4) 0.02384(17) Uani 1 1 d . . . . .
Al3 Al 0.56678(5) 0.73604(4) 0.38413(4) 0.03415(19) Uani 1 1 d . . . . .
N11 N 0.62535(13) 0.78323(11) 0.53424(9) 0.0303(4) Uani 1 1 d . . . . .
H11 H 0.6301 0.7330 0.5391 0.036 Uiso 1 1 calc R U . . .
N12 N 0.66865(17) 0.80891(15) 0.36313(10) 0.0533(7) Uani 1 1 d . . . . .
N13 N 0.82907(16) 0.77737(13) 0.41236(10) 0.0455(6) Uani 1 1 d . . . . .
N14 N 0.81345(16) 0.91956(15) 0.45122(11) 0.0503(7) Uani 1 1 d . . . . .
N15 N 0.65714(17) 0.95342(14) 0.40248(13) 0.0607(8) Uani 1 1 d . . . . .
C63 C 0.56561(15) 0.79630(15) 0.58960(11) 0.0324(6) Uani 1 1 d . . . . .
C64 C 0.48514(17) 0.75284(16) 0.61828(13) 0.0414(6) Uani 1 1 d . . . . .
H64 H 0.4721 0.7136 0.5988 0.050 Uiso 1 1 calc R U . . .
C65 C 0.42414(18) 0.76607(19) 0.67460(14) 0.0529(8) Uani 1 1 d . . . . .
C66 C 0.4438(2) 0.8228(2) 0.70384(14) 0.0567(9) Uani 1 1 d . . . . .
H66 H 0.4031 0.8313 0.7425 0.068 Uiso 1 1 calc R U . . .
C67 C 0.52110(19) 0.86642(19) 0.67745(13) 0.0492(8) Uani 1 1 d . . . . .
C68 C 0.58075(17) 0.85330(16) 0.62108(12) 0.0370(6) Uani 1 1 d . . . . .
H68 H 0.6339 0.8841 0.6031 0.044 Uiso 1 1 calc R U . . .
C69 C 0.3373(2) 0.7196(2) 0.70095(17) 0.0774(12) Uani 1 1 d . . . . .
H69A H 0.3226 0.7052 0.7505 0.116 Uiso 1 1 calc R U . . .
H69B H 0.3433 0.6727 0.6847 0.116 Uiso 1 1 calc R U . . .
H69C H 0.2900 0.7509 0.6847 0.116 Uiso 1 1 calc R U . . .
C70 C 0.5414(2) 0.9274(2) 0.71039(17) 0.0706(11) Uani 1 1 d . . . . .
H70A H 0.4868 0.9391 0.7403 0.106 Uiso 1 1 calc R U . . .
H70B H 0.5650 0.9745 0.6754 0.106 Uiso 1 1 calc R U . . .
H70C H 0.5854 0.9080 0.7368 0.106 Uiso 1 1 calc R U . . .
C71A C 0.7563(4) 0.7551(3) 0.3363(3) 0.0242(12) Uani 0.547(5) 1 d . . P B 1
H71A H 0.7443 0.7003 0.3622 0.029 Uiso 0.547(5) 1 calc R U P B 1
H71B H 0.7614 0.7577 0.2880 0.029 Uiso 0.547(5) 1 calc R U P B 1
C72A C 0.8437(3) 0.7819(3) 0.3443(2) 0.0279(11) Uani 0.547(5) 1 d . . P B 1
H72A H 0.8922 0.7478 0.3305 0.033 Uiso 0.547(5) 1 calc R U P B 1
H72B H 0.8592 0.8356 0.3168 0.033 Uiso 0.547(5) 1 calc R U P B 1
C73A C 0.9119(3) 0.8319(4) 0.4173(3) 0.0305(13) Uani 0.547(5) 1 d . . P B 1
H73A H 0.9226 0.8154 0.4634 0.037 Uiso 0.547(5) 1 calc R U P B 1
H73B H 0.9670 0.8246 0.3848 0.037 Uiso 0.547(5) 1 calc R U P B 1
C74A C 0.8885(3) 0.9166(3) 0.4017(3) 0.0353(12) Uani 0.547(5) 1 d . . P B 1
H74A H 0.9372 0.9493 0.4040 0.042 Uiso 0.547(5) 1 calc R U P B 1
H74B H 0.8762 0.9341 0.3562 0.042 Uiso 0.547(5) 1 calc R U P B 1
C75A C 0.7723(5) 1.0065(3) 0.4238(3) 0.0350(15) Uani 0.547(5) 1 d . . P B 1
H75A H 0.7328 1.0213 0.4627 0.042 Uiso 0.547(5) 1 calc R U P B 1
H75B H 0.8217 1.0453 0.4043 0.042 Uiso 0.547(5) 1 calc R U P B 1
C76A C 0.7206(3) 1.0075(3) 0.3711(3) 0.0381(13) Uani 0.547(5) 1 d . . P B 1
H76A H 0.6949 1.0588 0.3570 0.046 Uiso 0.547(5) 1 calc R U P B 1
H76B H 0.7590 0.9947 0.3309 0.046 Uiso 0.547(5) 1 calc R U P B 1
C77A C 0.6200(5) 0.9318(4) 0.3392(3) 0.0309(17) Uani 0.547(5) 1 d . . P B 1
H77A H 0.5585 0.9104 0.3570 0.037 Uiso 0.547(5) 1 calc R U P B 1
H77B H 0.6193 0.9797 0.3030 0.037 Uiso 0.547(5) 1 calc R U P B 1
C78A C 0.6787(4) 0.8737(3) 0.3101(2) 0.0307(12) Uani 0.547(5) 1 d . . P B 1
H78A H 0.6591 0.8632 0.2718 0.037 Uiso 0.547(5) 1 calc R U P B 1
H78B H 0.7414 0.8924 0.2944 0.037 Uiso 0.547(5) 1 calc R U P B 1
C71B C 0.7366(4) 0.8049(4) 0.3170(3) 0.0280(14) Uani 0.453(5) 1 d . . P B 2
H71C H 0.7684 0.8556 0.2973 0.034 Uiso 0.453(5) 1 calc R U P B 2
H71D H 0.7201 0.7874 0.2805 0.034 Uiso 0.453(5) 1 calc R U P B 2
C72B C 0.7929(5) 0.7456(4) 0.3534(3) 0.0268(16) Uani 0.453(5) 1 d . . P B 2
H72C H 0.8448 0.7343 0.3200 0.032 Uiso 0.453(5) 1 calc R U P B 2
H72D H 0.7576 0.6970 0.3758 0.032 Uiso 0.453(5) 1 calc R U P B 2
C73B C 0.8934(4) 0.8259(3) 0.3806(3) 0.0309(14) Uani 0.453(5) 1 d . . P B 2
H73C H 0.8786 0.8622 0.3407 0.037 Uiso 0.453(5) 1 calc R U P B 2
H73D H 0.9479 0.7986 0.3653 0.037 Uiso 0.453(5) 1 calc R U P B 2
C74B C 0.9064(4) 0.8687(5) 0.4308(4) 0.0325(17) Uani 0.453(5) 1 d . . P B 2
H74C H 0.9587 0.9044 0.4107 0.039 Uiso 0.453(5) 1 calc R U P B 2
H74D H 0.9169 0.8314 0.4719 0.039 Uiso 0.453(5) 1 calc R U P B 2
C75B C 0.8240(5) 0.9848(4) 0.4051(3) 0.0335(15) Uani 0.453(5) 1 d . . P B 2
H75C H 0.8456 0.9765 0.3595 0.040 Uiso 0.453(5) 1 calc R U P B 2
H75D H 0.8666 1.0197 0.4125 0.040 Uiso 0.453(5) 1 calc R U P B 2
C76B C 0.7318(5) 1.0176(4) 0.4137(4) 0.0332(18) Uani 0.453(5) 1 d . . P B 2
H76C H 0.7330 1.0681 0.3802 0.040 Uiso 0.453(5) 1 calc R U P B 2
H76D H 0.7119 1.0260 0.4595 0.040 Uiso 0.453(5) 1 calc R U P B 2
C77B C 0.6695(4) 0.9665(3) 0.3386(3) 0.0307(14) Uani 0.453(5) 1 d . . P B 2
H77C H 0.7335 0.9682 0.3164 0.037 Uiso 0.453(5) 1 calc R U P B 2
H77D H 0.6427 1.0155 0.3192 0.037 Uiso 0.453(5) 1 calc R U P B 2
C78B C 0.6218(5) 0.8965(4) 0.3321(4) 0.0254(18) Uani 0.453(5) 1 d . . P B 2
H78C H 0.6231 0.9026 0.2839 0.031 Uiso 0.453(5) 1 calc R U P B 2
H78D H 0.5589 0.8953 0.3569 0.031 Uiso 0.453(5) 1 calc R U P B 2
C79 C 0.84279(16) 0.70340(14) 0.45757(12) 0.0325(5) Uani 1 1 d . . . . .
H79A H 0.8478 0.7115 0.5008 0.049 Uiso 1 1 calc R U . . .
H79B H 0.8974 0.6809 0.4370 0.049 Uiso 1 1 calc R U . . .
H79C H 0.7923 0.6681 0.4653 0.049 Uiso 1 1 calc R U . . .
C80 C 0.82182(19) 0.92026(16) 0.51853(13) 0.0404(6) Uani 1 1 d . . . . .
H80A H 0.7676 0.9403 0.5423 0.061 Uiso 1 1 calc R U . . .
H80B H 0.8727 0.9535 0.5145 0.061 Uiso 1 1 calc R U . . .
H80C H 0.8307 0.8675 0.5439 0.061 Uiso 1 1 calc R U . . .
C81 C 0.57533(18) 0.97489(16) 0.44415(13) 0.0431(7) Uani 1 1 d . . . . .
H81A H 0.5280 0.9367 0.4510 0.065 Uiso 1 1 calc R U . . .
H81B H 0.5578 1.0261 0.4213 0.065 Uiso 1 1 calc R U . . .
H81C H 0.5853 0.9762 0.4880 0.065 Uiso 1 1 calc R U . . .
C82 C 0.46032(17) 0.78164(16) 0.43456(14) 0.0439(7) Uani 1 1 d . . . . .
H82A H 0.4805 0.8051 0.4664 0.053 Uiso 1 1 calc R U . . .
H82B H 0.4402 0.8244 0.4014 0.053 Uiso 1 1 calc R U . . .
C83 C 0.37856(18) 0.72889(17) 0.47510(15) 0.0511(8) Uani 1 1 d . . . . .
H83 H 0.3991 0.6838 0.5067 0.061 Uiso 1 1 calc R U . . .
C84 C 0.3098(2) 0.7705(2) 0.51737(18) 0.0721(11) Uani 1 1 d . . . . .
H84A H 0.2864 0.8135 0.4874 0.108 Uiso 1 1 calc R U . . .
H84B H 0.3376 0.7904 0.5470 0.108 Uiso 1 1 calc R U . . .
H84C H 0.2611 0.7341 0.5449 0.108 Uiso 1 1 calc R U . . .
C85 C 0.3361(2) 0.6977(2) 0.42866(18) 0.0690(10) Uani 1 1 d . . . . .
H85A H 0.2836 0.6656 0.4555 0.104 Uiso 1 1 calc R U . . .
H85B H 0.3789 0.6665 0.4052 0.104 Uiso 1 1 calc R U . . .
H85C H 0.3186 0.7411 0.3954 0.104 Uiso 1 1 calc R U . . .
C86 C 0.5568(2) 0.71801(17) 0.29588(15) 0.0519(8) Uani 1 1 d . . . . .
H86A H 0.6139 0.6963 0.2772 0.062 Uiso 0.640(14) 1 calc R U P C 1
H86B H 0.5113 0.6763 0.3074 0.062 Uiso 0.640(14) 1 calc R U P C 1
H86C H 0.6170 0.7293 0.2659 0.062 Uiso 0.360(14) 1 calc R U P C 2
H86D H 0.5467 0.6615 0.3054 0.062 Uiso 0.360(14) 1 calc R U P C 2
C87A C 0.5359(6) 0.7793(4) 0.2388(3) 0.0478(17) Uani 0.640(14) 1 d . . P C 1
H87A H 0.5908 0.8129 0.2184 0.057 Uiso 0.640(14) 1 calc R U P C 1
C88A C 0.4606(8) 0.8342(8) 0.2563(6) 0.052(3) Uani 0.640(14) 1 d . . P C 1
H88A H 0.4055 0.8040 0.2797 0.078 Uiso 0.640(14) 1 calc R U P C 1
H88B H 0.4521 0.8705 0.2147 0.078 Uiso 0.640(14) 1 calc R U P C 1
H88C H 0.4761 0.8632 0.2858 0.078 Uiso 0.640(14) 1 calc R U P C 1
C89A C 0.5211(11) 0.7451(9) 0.1833(8) 0.072(5) Uani 0.640(14) 1 d . . P C 1
H89A H 0.4659 0.7139 0.1996 0.108 Uiso 0.640(14) 1 calc R U P C 1
H89B H 0.5709 0.7125 0.1709 0.108 Uiso 0.640(14) 1 calc R U P C 1
H89C H 0.5170 0.7870 0.1437 0.108 Uiso 0.640(14) 1 calc R U P C 1
C87B C 0.4951(9) 0.7538(6) 0.2529(5) 0.030(3) Uani 0.360(14) 1 d . . P C 2
H87B H 0.4344 0.7347 0.2802 0.036 Uiso 0.360(14) 1 calc R U P C 2
C88B C 0.5043(16) 0.7335(11) 0.1850(10) 0.036(4) Uani 0.360(14) 1 d . . P C 2
H88D H 0.5559 0.7617 0.1520 0.054 Uiso 0.360(14) 1 calc R U P C 2
H88E H 0.4506 0.7483 0.1684 0.054 Uiso 0.360(14) 1 calc R U P C 2
H88F H 0.5124 0.6778 0.1914 0.054 Uiso 0.360(14) 1 calc R U P C 2
C89B C 0.4927(11) 0.8401(15) 0.2378(10) 0.041(4) Uani 0.360(14) 1 d . . P C 2
H89D H 0.4878 0.8560 0.2795 0.061 Uiso 0.360(14) 1 calc R U P C 2
H89E H 0.4413 0.8582 0.2190 0.061 Uiso 0.360(14) 1 calc R U P C 2
H89F H 0.5472 0.8627 0.2050 0.061 Uiso 0.360(14) 1 calc R U P C 2
C90 C 0.59903(16) 0.63768(14) 0.44645(12) 0.0317(5) Uani 1 1 d . . . . .
H90A H 0.6402 0.6533 0.4704 0.038 Uiso 1 1 calc R U . . .
H90B H 0.5441 0.6175 0.4811 0.038 Uiso 1 1 calc R U . . .
C91 C 0.64067(17) 0.56898(15) 0.42037(13) 0.0360(6) Uani 1 1 d . . . . .
H91 H 0.6883 0.5903 0.3788 0.043 Uiso 1 1 calc R U . . .
C92 C 0.57319(18) 0.52485(16) 0.40062(13) 0.0440(7) Uani 1 1 d . . . . .
H92A H 0.6029 0.4836 0.3816 0.066 Uiso 1 1 calc R U . . .
H92B H 0.5471 0.5605 0.3668 0.066 Uiso 1 1 calc R U . . .
H92C H 0.5263 0.5021 0.4407 0.066 Uiso 1 1 calc R U . . .
C93 C 0.68379(19) 0.51192(16) 0.47110(15) 0.0465(7) Uani 1 1 d . . . . .
H93A H 0.7302 0.5391 0.4816 0.070 Uiso 1 1 calc R U . . .
H93B H 0.7101 0.4701 0.4514 0.070 Uiso 1 1 calc R U . . .
H93C H 0.6386 0.4902 0.5126 0.070 Uiso 1 1 calc R U . . .
C94A C 0.7599(4) 0.5958(4) 0.1698(3) 0.0413(16) Uiso 0.672(5) 1 d . . P D 1
C95A C 0.7752(3) 0.5424(3) 0.1299(2) 0.0458(12) Uiso 0.672(5) 1 d . . P D 1
H95A H 0.7796 0.4887 0.1498 0.055 Uiso 0.672(5) 1 calc R U P D 1
C96A C 0.7836(3) 0.5700(3) 0.0615(2) 0.0542(13) Uiso 0.672(5) 1 d . . P D 1
H96A H 0.7961 0.5357 0.0331 0.065 Uiso 0.672(5) 1 calc R U P D 1
C97A C 0.7738(4) 0.6471(3) 0.0344(3) 0.0539(13) Uiso 0.672(5) 1 d . . P D 1
H97A H 0.7759 0.6654 -0.0125 0.065 Uiso 0.672(5) 1 calc R U P D 1
C98A C 0.7613(3) 0.6978(3) 0.0732(3) 0.0525(13) Uiso 0.672(5) 1 d . . P D 1
H98A H 0.7595 0.7518 0.0532 0.063 Uiso 0.672(5) 1 calc R U P D 1
C99A C 0.7511(3) 0.6705(3) 0.1418(2) 0.0474(12) Uiso 0.672(5) 1 d . . P D 1
H99A H 0.7375 0.7054 0.1696 0.057 Uiso 0.672(5) 1 calc R U P D 1
C101 C 0.7523(4) 0.5665(4) 0.2442(3) 0.0537(15) Uiso 0.672(5) 1 d . . P D 1
H10E H 0.7690 0.6080 0.2617 0.081 Uiso 0.672(5) 1 calc R U P D 1
H10F H 0.7919 0.5230 0.2527 0.081 Uiso 0.672(5) 1 calc R U P D 1
H10G H 0.6909 0.5491 0.2670 0.081 Uiso 0.672(5) 1 calc R U P D 1
C94B C 0.7713(8) 0.5751(7) 0.1703(6) 0.044(3) Uiso 0.328(5) 1 d . . P D 2
C95B C 0.8474(7) 0.5570(6) 0.1236(5) 0.055(3) Uiso 0.328(5) 1 d . . P D 2
H95B H 0.8889 0.5224 0.1413 0.066 Uiso 0.328(5) 1 calc R U P D 2
C96B C 0.8639(7) 0.5870(6) 0.0543(5) 0.062(3) Uiso 0.328(5) 1 d . . P D 2
H96B H 0.9112 0.5668 0.0265 0.074 Uiso 0.328(5) 1 calc R U P D 2
C97B C 0.8150(8) 0.6444(5) 0.0242(5) 0.044(2) Uiso 0.328(5) 1 d . . P D 2
H97B H 0.8296 0.6668 -0.0232 0.053 Uiso 0.328(5) 1 calc R U P D 2
C98B C 0.7373(13) 0.6699(11) 0.0701(10) 0.109(6) Uiso 0.328(5) 1 d . . P D 2
H98B H 0.6981 0.7070 0.0521 0.130 Uiso 0.328(5) 1 calc R U P D 2
C99B C 0.7236(10) 0.6392(9) 0.1377(8) 0.091(4) Uiso 0.328(5) 1 d . . P D 2
H99B H 0.6791 0.6614 0.1661 0.109 Uiso 0.328(5) 1 calc R U P D 2
C102 C 0.7517(9) 0.5389(9) 0.2446(7) 0.072(4) Uiso 0.328(5) 1 d . . P D 2
H10H H 0.7339 0.4844 0.2537 0.109 Uiso 0.328(5) 1 calc R U P D 2
H10I H 0.7033 0.5662 0.2676 0.109 Uiso 0.328(5) 1 calc R U P D 2
H10J H 0.8048 0.5423 0.2613 0.109 Uiso 0.328(5) 1 calc R U P D 2

loop_
_atom_site_aniso_label
_atom_site_aniso_U_11
_atom_site_aniso_U_22
_atom_site_aniso_U_33
_atom_site_aniso_U_23
_atom_site_aniso_U_13
_atom_site_aniso_U_12
Mg1 0.0212(4) 0.0232(4) 0.0207(4) -0.0012(3) -0.0051(3) -0.0004(3)
Al1 0.0260(4) 0.0241(3) 0.0184(3) -0.0037(3) -0.0040(3) -0.0029(3)
N1 0.0227(10) 0.0394(11) 0.0202(10) -0.0051(8) -0.0054(8) 0.0040(8)
N2 0.0234(10) 0.0286(10) 0.0288(11) -0.0091(8) -0.0011(8) 0.0002(8)
N3 0.0322(12) 0.0477(14) 0.0239(10) -0.0042(10) -0.0097(9) 0.0035(10)
N4 0.0344(13) 0.0359(12) 0.0498(14) -0.0147(10) -0.0057(10) -0.0067(10)
N5 0.0260(11) 0.0424(13) 0.0334(12) 0.0087(10) -0.0054(9) 0.0044(9)
C1 0.0213(11) 0.0290(12) 0.0166(11) -0.0001(9) 0.0022(9) -0.0002(9)
C2 0.0242(12) 0.0279(12) 0.0198(11) -0.0037(9) -0.0006(9) -0.0008(9)
C3 0.0221(12) 0.0431(14) 0.0155(11) 0.0027(10) 0.0008(9) -0.0006(10)
C4 0.0266(13) 0.0407(15) 0.0228(12) 0.0048(10) 0.0021(10) 0.0119(11)
C5 0.0333(14) 0.0324(13) 0.0261(13) -0.0012(10) 0.0076(11) 0.0064(11)
C6 0.0278(13) 0.0339(13) 0.0235(12) -0.0076(10) 0.0029(10) -0.0020(10)
C7 0.0317(14) 0.0658(19) 0.0284(13) -0.0043(13) -0.0100(11) 0.0006(13)
C8 0.0526(18) 0.0372(16) 0.0513(18) -0.0109(13) 0.0138(14) 0.0104(13)
C9 0.021(2) 0.022(3) 0.015(2) -0.0009(19) -0.0025(17) 0.0010(18)
C10A 0.0298(19) 0.0127(17) 0.0191(17) -0.0063(14) -0.0032(13) -0.0001(15)
C11A 0.046(4) 0.029(3) 0.036(3) -0.004(2) -0.022(3) -0.010(3)
C12A 0.045(2) 0.029(2) 0.037(2) -0.0058(17) -0.0165(18) -0.0039(19)
C13A 0.039(3) 0.023(2) 0.036(3) -0.0009(18) -0.014(2) 0.0007(18)
C14A 0.031(3) 0.030(3) 0.029(2) -0.0032(18) -0.010(2) 0.0039(19)
C15A 0.029(2) 0.031(2) 0.030(2) -0.006(2) -0.0138(16) 0.0068(16)
C16A 0.026(2) 0.033(2) 0.015(2) 0.000(2) -0.006(2) -0.0021(15)
C9B 0.039(8) 0.053(10) 0.044(9) -0.023(7) 0.003(6) -0.017(7)
C10B 0.038(6) 0.094(11) 0.028(5) -0.008(6) 0.000(5) -0.027(7)
C11B 0.050(8) 0.052(9) 0.027(5) -0.021(6) -0.021(7) 0.026(7)
C12B 0.073(8) 0.021(5) 0.051(6) -0.021(5) -0.044(6) 0.018(5)
C13B 0.039(5) 0.016(4) 0.032(6) -0.002(3) -0.021(4) 0.000(3)
C14B 0.028(6) 0.015(5) 0.044(6) -0.005(4) -0.021(5) 0.000(4)
C15B 0.026(4) 0.034(5) 0.066(6) -0.019(5) -0.023(4) 0.011(4)
C16B 0.022(5) 0.024(5) 0.042(9) 0.002(8) -0.019(7) 0.008(4)
C17A 0.052(6) 0.023(4) 0.034(5) -0.002(3) -0.025(4) 0.011(3)
C18A 0.025(5) 0.030(5) 0.058(4) 0.000(3) -0.012(4) -0.006(4)
C17B 0.017(7) 0.038(15) 0.006(7) -0.003(8) 0.005(7) -0.011(9)
C18B 0.042(10) 0.028(10) 0.11(2) -0.012(14) -0.042(12) 0.012(6)
C19 0.073(2) 0.0317(14) 0.0356(15) -0.0032(12) -0.0216(14) 0.0025(13)
C20 0.0353(13) 0.0248(12) 0.0195(11) -0.0037(9) -0.0056(10) -0.0030(10)
C21 0.0441(15) 0.0255(12) 0.0276(12) -0.0064(10) -0.0134(11) 0.0029(11)
C22 0.0599(19) 0.0289(14) 0.0575(18) -0.0139(13) -0.0315(15) 0.0038(13)
C23 0.0467(16) 0.0305(14) 0.0417(15) -0.0076(11) -0.0184(13) 0.0058(12)
C24 0.0294(13) 0.0298(12) 0.0238(12) -0.0055(10) -0.0047(10) -0.0039(10)
C25 0.0320(13) 0.0347(14) 0.0281(13) -0.0079(10) -0.0020(10) -0.0095(11)
C26 0.0288(14) 0.0475(16) 0.0355(14) -0.0027(12) -0.0017(11) -0.0081(12)
C27 0.0367(15) 0.0587(18) 0.0262(13) -0.0023(12) -0.0046(11) -0.0182(13)
C28 0.0263(12) 0.0243(11) 0.0217(11) -0.0052(9) -0.0058(9) 0.0018(9)
C29 0.0286(13) 0.0365(13) 0.0207(11) -0.0068(10) -0.0041(10) -0.0018(10)
C30 0.0433(15) 0.0444(15) 0.0241(12) -0.0047(11) -0.0115(11) -0.0046(12)
C31 0.0594(18) 0.0442(16) 0.0273(13) -0.0111(12) -0.0075(12) -0.0134(13)
Mg2 0.0228(4) 0.0336(4) 0.0265(4) -0.0032(3) -0.0085(3) -0.0005(3)
Al2 0.0257(4) 0.0230(3) 0.0246(3) -0.0035(3) -0.0067(3) 0.0002(3)
N6 0.0276(11) 0.0353(12) 0.0303(11) 0.0036(9) -0.0079(9) -0.0017(9)
N7 0.0283(10) 0.0267(10) 0.0256(10) -0.0029(8) -0.0098(8) 0.0021(8)
N8 0.0316(12) 0.0579(15) 0.0328(12) -0.0144(11) -0.0098(9) 0.0129(10)
N9 0.0272(12) 0.0593(16) 0.0618(16) 0.0014(13) -0.0122(11) -0.0063(11)
N10 0.0426(13) 0.0352(12) 0.0431(13) -0.0112(10) -0.0251(10) 0.0034(10)
C32 0.0298(13) 0.0265(12) 0.0304(13) -0.0071(10) -0.0065(10) 0.0034(10)
C33 0.0309(13) 0.0363(14) 0.0266(12) -0.0101(10) -0.0052(10) 0.0001(11)
C34 0.0322(14) 0.0295(13) 0.0329(13) -0.0107(11) 0.0049(11) -0.0007(10)
C35 0.0420(15) 0.0351(14) 0.0243(13) -0.0005(10) 0.0010(11) 0.0075(12)
C36 0.0470(16) 0.0435(15) 0.0281(13) -0.0085(11) -0.0132(12) 0.0070(13)
C37 0.0398(15) 0.0348(14) 0.0351(14) -0.0077(11) -0.0155(11) -0.0033(11)
C38 0.0451(17) 0.0435(16) 0.0467(17) -0.0120(13) 0.0079(13) -0.0108(13)
C39 0.075(2) 0.074(2) 0.0418(17) -0.0050(16) -0.0324(16) 0.0016(18)
C40 0.0449(16) 0.0308(14) 0.0508(17) -0.0109(12) -0.0176(13) 0.0070(12)
C41 0.063(2) 0.0496(17) 0.0454(17) -0.0210(14) -0.0192(15) 0.0184(15)
C42 0.0367(17) 0.111(3) 0.058(2) -0.034(2) -0.0166(15) 0.0333(18)
C43 0.0276(16) 0.091(3) 0.083(3) -0.014(2) -0.0140(16) 0.0103(16)
C44 0.0452(18) 0.078(2) 0.077(2) 0.0123(19) -0.0426(18) -0.0230(17)
C45 0.0523(19) 0.062(2) 0.0587(19) -0.0133(16) -0.0341(16) -0.0007(15)
C46 0.0648(19) 0.0402(15) 0.0259(13) -0.0036(11) -0.0178(13) 0.0038(13)
C47 0.0397(15) 0.0456(16) 0.0342(14) 0.0000(12) -0.0177(12) -0.0055(12)
C48 0.0400(16) 0.073(2) 0.0375(15) -0.0250(15) -0.0128(13) 0.0155(14)
C49 0.0301(16) 0.100(3) 0.062(2) 0.0111(19) -0.0077(15) -0.0151(17)
C50 0.0621(19) 0.0317(14) 0.0516(17) -0.0106(13) -0.0274(15) -0.0023(13)
C51 0.0287(13) 0.0366(14) 0.0319(13) -0.0047(11) -0.0110(10) -0.0046(11)
C52A 0.041(4) 0.038(7) 0.043(4) 0.007(5) -0.015(3) -0.002(5)
C53A 0.058(5) 0.074(6) 0.034(5) 0.008(4) -0.028(4) -0.011(5)
C54A 0.035(4) 0.113(8) 0.044(6) 0.018(5) -0.017(4) -0.002(5)
C52B 0.028(6) 0.011(8) 0.036(6) 0.004(7) -0.020(5) 0.008(6)
C53B 0.017(5) 0.065(11) 0.040(8) -0.023(6) -0.009(5) 0.008(6)
C54B 0.019(6) 0.079(11) 0.037(8) -0.029(6) -0.010(5) 0.017(6)
C55 0.0344(14) 0.0298(13) 0.0305(13) -0.0026(10) -0.0079(11) -0.0027(10)
C56 0.0346(14) 0.0295(13) 0.0330(13) -0.0031(10) -0.0079(11) -0.0053(10)
C57 0.0584(19) 0.0503(17) 0.0413(16) -0.0103(13) -0.0071(14) -0.0205(15)
C58 0.0421(16) 0.0409(15) 0.0368(15) -0.0004(12) -0.0058(12) -0.0121(12)
C59 0.0363(14) 0.0273(13) 0.0337(13) -0.0046(10) -0.0014(11) 0.0027(11)
C60 0.0601(19) 0.0306(14) 0.0413(16) -0.0084(12) 0.0076(14) 0.0017(13)
C61 0.063(2) 0.064(2) 0.074(2) -0.0274(19) 0.0276(19) -0.0040(17)
C62 0.124(3) 0.0364(17) 0.051(2) -0.0133(15) 0.024(2) 0.0029(19)
Mg3 0.0225(4) 0.0272(4) 0.0196(4) -0.0030(3) -0.0045(3) 0.0029(3)
Al3 0.0313(4) 0.0384(4) 0.0297(4) 0.0064(3) -0.0167(3) -0.0087(3)
N11 0.0300(11) 0.0317(11) 0.0224(10) -0.0011(8) -0.0005(8) 0.0069(9)
N12 0.0630(17) 0.0718(17) 0.0187(11) 0.0064(11) -0.0107(11) -0.0417(14)
N13 0.0509(15) 0.0411(13) 0.0278(11) 0.0005(10) 0.0096(10) 0.0213(11)
N14 0.0564(16) 0.0671(17) 0.0276(12) -0.0163(12) -0.0013(11) -0.0289(13)
N15 0.0517(16) 0.0482(15) 0.0463(15) 0.0193(12) 0.0191(12) 0.0253(12)
C63 0.0263(13) 0.0425(14) 0.0209(12) 0.0026(10) -0.0047(10) 0.0123(11)
C64 0.0330(15) 0.0489(16) 0.0312(14) 0.0038(12) -0.0029(11) 0.0088(12)
C65 0.0263(14) 0.075(2) 0.0364(16) 0.0129(15) 0.0017(12) 0.0161(14)
C66 0.0471(19) 0.092(3) 0.0237(14) -0.0109(15) -0.0051(13) 0.0366(18)
C67 0.0418(17) 0.076(2) 0.0301(14) -0.0128(14) -0.0155(13) 0.0336(15)
C68 0.0349(14) 0.0515(16) 0.0242(12) -0.0075(11) -0.0116(11) 0.0183(12)
C69 0.0344(17) 0.115(3) 0.051(2) 0.018(2) 0.0078(15) 0.0099(18)
C70 0.066(2) 0.116(3) 0.0532(19) -0.054(2) -0.0299(17) 0.052(2)
C71A 0.016(3) 0.031(3) 0.023(3) -0.009(3) 0.001(2) 0.001(3)
C72A 0.023(3) 0.033(3) 0.023(2) -0.0038(18) -0.0008(18) -0.001(2)
C73A 0.019(2) 0.034(3) 0.040(4) -0.010(3) -0.009(2) -0.005(2)
C74A 0.033(3) 0.033(3) 0.039(3) -0.010(2) -0.007(2) -0.002(2)
C75A 0.041(5) 0.027(3) 0.037(3) -0.008(2) -0.010(3) 0.004(3)
C76A 0.048(3) 0.030(3) 0.035(3) -0.008(2) -0.009(2) 0.007(2)
C77A 0.037(4) 0.030(4) 0.021(3) 0.002(3) -0.009(2) 0.014(4)
C78A 0.030(3) 0.035(3) 0.023(2) -0.001(2) -0.005(2) -0.001(2)
C71B 0.029(3) 0.039(4) 0.017(3) -0.008(3) -0.004(2) -0.003(3)
C72B 0.015(4) 0.045(4) 0.024(3) -0.019(3) -0.001(3) 0.001(4)
C73B 0.018(3) 0.044(4) 0.031(3) -0.013(3) -0.002(3) -0.003(2)
C74B 0.025(3) 0.035(5) 0.041(4) -0.017(4) -0.004(3) -0.009(3)
C75B 0.038(4) 0.032(3) 0.031(3) -0.004(3) -0.012(3) -0.007(3)
C76B 0.043(5) 0.020(3) 0.041(5) -0.008(3) -0.019(4) 0.006(3)
C77B 0.031(3) 0.027(3) 0.033(3) -0.001(2) -0.013(3) -0.002(3)
C78B 0.028(4) 0.022(4) 0.021(3) 0.006(3) -0.008(3) 0.000(4)
C79 0.0294(13) 0.0331(13) 0.0326(13) -0.0044(11) -0.0075(11) 0.0036(10)
C80 0.0483(16) 0.0456(16) 0.0335(14) -0.0160(12) -0.0151(12) 0.0024(13)
C81 0.0415(16) 0.0441(16) 0.0351(14) -0.0039(12) -0.0027(12) 0.0193(12)
C82 0.0338(15) 0.0430(16) 0.0493(17) 0.0070(13) -0.0196(13) -0.0012(12)
C83 0.0319(15) 0.0537(18) 0.0555(18) 0.0121(14) -0.0159(13) 0.0000(13)
C84 0.0328(17) 0.088(3) 0.076(2) 0.010(2) -0.0115(16) 0.0113(17)
C85 0.0463(19) 0.072(2) 0.077(2) 0.0128(18) -0.0240(17) -0.0237(17)
C86 0.064(2) 0.0510(18) 0.0490(17) -0.0033(14) -0.0394(16) 0.0001(15)
C87A 0.043(4) 0.062(4) 0.035(3) 0.003(3) -0.020(3) -0.016(3)
C88A 0.064(7) 0.043(3) 0.053(7) 0.001(4) -0.037(5) 0.000(5)
C89A 0.059(6) 0.110(9) 0.046(5) 0.000(5) -0.031(4) -0.005(5)
C87B 0.027(5) 0.033(5) 0.033(5) -0.006(4) -0.016(4) 0.001(4)
C88B 0.048(9) 0.048(6) 0.023(6) -0.020(5) -0.022(5) 0.019(7)
C89B 0.038(9) 0.057(9) 0.036(9) -0.014(7) -0.025(6) 0.011(8)
C90 0.0242(12) 0.0401(14) 0.0261(12) 0.0020(10) -0.0076(10) -0.0042(10)
C91 0.0317(14) 0.0402(15) 0.0319(13) -0.0020(11) -0.0064(11) -0.0083(11)
C92 0.0447(16) 0.0493(17) 0.0347(15) -0.0011(12) -0.0113(12) -0.0182(13)
C93 0.0456(17) 0.0402(16) 0.0590(18) -0.0124(14) -0.0234(14) 0.0012(13)

loop_
_atom_type_symbol
_atom_type_description
_atom_type_scat_dispersion_real
_atom_type_scat_dispersion_imag
_atom_type_scat_source
C C 0.0033 0.0016 'International Tables Vol C Tables 4.2.6.8 and 6.1.1.4'
H H 0.0000 0.0000 'International Tables Vol C Tables 4.2.6.8 and 6.1.1.4'
N N 0.0061 0.0033 'International Tables Vol C Tables 4.2.6.8 and 6.1.1.4'
Mg Mg 0.0486 0.0363 'International Tables Vol C Tables 4.2.6.8 and 6.1.1.4'
Al Al 0.0645 0.0514 'International Tables Vol C Tables 4.2.6.8 and 6.1.1.4'

loop_
_geom_angle_atom_site_label_1
_geom_angle_atom_site_label_2
_geom_angle_atom_site_label_3
_geom_angle
N1 Mg1 N2 112.03(8)
N1 Mg1 N3 114.57(8)
N2 Mg1 N3 83.32(8)
N1 Mg1 N5 113.94(8)
N2 Mg1 N5 81.34(8)
N3 Mg1 N5 131.42(9)
N1 Mg1 N4 114.04(8)
N2 Mg1 N4 133.91(8)
N3 Mg1 N4 79.26(8)
N5 Mg1 N4 79.11(9)
N2 Al1 C20 105.26(9)
N2 Al1 C24 107.21(9)
C20 Al1 C24 118.72(10)
N2 Al1 C28 108.20(9)
C20 Al1 C28 108.92(10)
C24 Al1 C28 108.10(9)
C1 N1 Mg1 136.94(15)
C1 N1 H1 111.5
Mg1 N1 H1 111.5
C16A N2 C9 107.1(3)
C9B N2 C16B 104.4(8)
C9B N2 Al1 122.9(7)
C16A N2 Al1 115.9(3)
C9 N2 Al1 106.6(2)
C16B N2 Al1 101.3(5)
C9B N2 Mg1 108.9(7)
C16A N2 Mg1 107.9(3)
C9 N2 Mg1 104.9(2)
C16B N2 Mg1 103.0(5)
Al1 N2 Mg1 113.63(9)
C11B N3 C17B 117.8(14)
C10A N3 C17A 116.4(5)
C10A N3 C11A 108.1(3)
C17A N3 C11A 105.6(7)
C11B N3 C10B 114.5(8)
C17B N3 C10B 90.7(12)
C11B N3 Mg1 116.0(7)
C17B N3 Mg1 115.2(11)
C10A N3 Mg1 103.90(17)
C17A N3 Mg1 114.9(6)
C11A N3 Mg1 107.5(3)
C10B N3 Mg1 97.7(4)
C13B N4 C18B 119.4(19)
C12A N4 C18A 114.2(8)
C12A N4 C13A 106.6(3)
C18A N4 C13A 105.3(7)
C13B N4 C12B 105.3(5)
C18B N4 C12B 101.1(17)
C13B N4 Mg1 110.4(3)
C18B N4 Mg1 118(2)
C12A N4 Mg1 106.84(18)
C18A N4 Mg1 117.8(8)
C13A N4 Mg1 105.2(2)
C12B N4 Mg1 99.1(3)
C14A N5 C19 112.3(2)
C15B N5 C19 129.9(4)
C14A N5 C15A 112.4(3)
C19 N5 C15A 101.7(2)
C15B N5 C14B 97.0(5)
C19 N5 C14B 98.8(4)
C14A N5 Mg1 107.4(2)
C15B N5 Mg1 104.3(4)
C19 N5 Mg1 118.74(16)
C15A N5 Mg1 104.05(18)
C14B N5 Mg1 100.6(4)
N1 C1 C2 121.4(2)
N1 C1 C6 122.4(2)
C2 C1 C6 116.2(2)
C3 C2 C1 122.3(2)
C3 C2 H2 118.9
C1 C2 H2 118.9
C2 C3 C4 119.3(2)
C2 C3 C7 119.8(2)
C4 C3 C7 120.9(2)
C5 C4 C3 120.2(2)
C5 C4 H4 119.9
C3 C4 H4 119.9
C6 C5 C4 119.6(2)
C6 C5 C8 120.1(3)
C4 C5 C8 120.3(2)
C5 C6 C1 122.4(2)
C5 C6 H6 118.8
C1 C6 H6 118.8
C3 C7 H7A 109.5
C3 C7 H7B 109.5
H7A C7 H7B 109.5
C3 C7 H7C 109.5
H7A C7 H7C 109.5
H7B C7 H7C 109.5
C5 C8 H8A 109.5
C5 C8 H8B 109.5
H8A C8 H8B 109.5
C5 C8 H8C 109.5
H8A C8 H8C 109.5
H8B C8 H8C 109.5
C10A C9 N2 111.6(4)
C10A C9 H9A 109.3
N2 C9 H9A 109.3
C10A C9 H9B 109.3
N2 C9 H9B 109.3
H9A C9 H9B 108.0
N3 C10A C9 107.2(3)
N3 C10A H10A 110.3
C9 C10A H10A 110.3
N3 C10A H10B 110.3
C9 C10A H10B 110.3
H10A C10A H10B 108.5
C12A C11A N3 110.6(4)
C12A C11A H11A 109.5
N3 C11A H11A 109.5
C12A C11A H11B 109.5
N3 C11A H11B 109.5
H11A C11A H11B 108.1
N4 C12A C11A 108.4(4)
N4 C12A H12A 110.0
C11A C12A H12A 110.0
N4 C12A H12B 110.0
C11A C12A H12B 110.0
H12A C12A H12B 108.4
C14A C13A N4 111.9(3)
C14A C13A H13A 109.2
N4 C13A H13A 109.2
C14A C13A H13B 109.2
N4 C13A H13B 109.2
H13A C13A H13B 107.9
N5 C14A C13A 111.1(4)
N5 C14A H14A 109.4
C13A C14A H14A 109.4
N5 C14A H14B 109.4
C13A C14A H14B 109.4
H14A C14A H14B 108.0
C16A C15A N5 109.8(3)
C16A C15A H15A 109.7
N5 C15A H15A 109.7
C16A C15A H15B 109.7
N5 C15A H15B 109.7
H15A C15A H15B 108.2
N2 C16A C15A 109.4(4)
N2 C16A H16A 109.8
C15A C16A H16A 109.8
N2 C16A H16B 109.8
C15A C16A H16B 109.8
H16A C16A H16B 108.3
N2 C9B C10B 111.5(13)
N2 C9B H9C 109.3
C10B C9B H9C 109.3
N2 C9B H9D 109.3
C10B C9B H9D 109.3
H9C C9B H9D 108.0
C9B C10B N3 115.3(10)
C9B C10B H10C 108.4
N3 C10B H10C 108.4
C9B C10B H10D 108.4
N3 C10B H10D 108.4
H10C C10B H10D 107.5
N3 C11B C12B 107.7(10)
N3 C11B H11C 110.2
C12B C11B H11C 110.2
N3 C11B H11D 110.2
C12B C11B H11D 110.2
H11C C11B H11D 108.5
C11B C12B N4 110.4(7)
C11B C12B H12C 109.6
N4 C12B H12C 109.6
C11B C12B H12D 109.6
N4 C12B H12D 109.6
H12C C12B H12D 108.1
N4 C13B C14B 103.7(8)
N4 C13B H13C 111.0
C14B C13B H13C 111.0
N4 C13B H13D 111.0
C14B C13B H13D 111.0
H13C C13B H13D 109.0
C13B C14B N5 113.4(6)
C13B C14B H14C 108.9
N5 C14B H14C 108.9
C13B C14B H14D 108.9
N5 C14B H14D 108.9
H14C C14B H14D 107.7
N5 C15B C16B 102.2(8)
N5 C15B H15C 111.3
C16B C15B H15C 111.3
N5 C15B H15D 111.3
C16B C15B H15D 111.3
H15C C15B H15D 109.2
C15B C16B N2 113.7(9)
C15B C16B H16C 108.8
N2 C16B H16C 108.8
C15B C16B H16D 108.8
N2 C16B H16D 108.8
H16C C16B H16D 107.7
N3 C17A H17A 109.5
N3 C17A H17B 109.5
H17A C17A H17B 109.5
N3 C17A H17C 109.5
H17A C17A H17C 109.5
H17B C17A H17C 109.5
N4 C18A H18A 109.5
N4 C18A H18B 109.5
H18A C18A H18B 109.5
N4 C18A H18C 109.5
H18A C18A H18C 109.5
H18B C18A H18C 109.5
N3 C17B H17D 109.5
N3 C17B H17E 109.5
H17D C17B H17E 109.5
N3 C17B H17F 109.5
H17D C17B H17F 109.5
H17E C17B H17F 109.5
N4 C18B H18D 109.5
N4 C18B H18E 109.5
H18D C18B H18E 109.5
N4 C18B H18F 109.5
H18D C18B H18F 109.5
H18E C18B H18F 109.5
N5 C19 H19A 109.5
N5 C19 H19B 109.5
H19A C19 H19B 109.5
N5 C19 H19C 109.5
H19A C19 H19C 109.5
H19B C19 H19C 109.5
C21 C20 Al1 116.73(15)
C21 C20 H20A 108.1
Al1 C20 H20A 108.1
C21 C20 H20B 108.1
Al1 C20 H20B 108.1
H20A C20 H20B 107.3
C23 C21 C22 109.7(2)
C23 C21 C20 111.99(19)
C22 C21 C20 110.7(2)
C23 C21 H21 108.1
C22 C21 H21 108.1
C20 C21 H21 108.1
C21 C22 H22A 109.5
C21 C22 H22B 109.5
H22A C22 H22B 109.5
C21 C22 H22C 109.5
H22A C22 H22C 109.5
H22B C22 H22C 109.5
C21 C23 H23A 109.5
C21 C23 H23B 109.5
H23A C23 H23B 109.5
C21 C23 H23C 109.5
H23A C23 H23C 109.5
H23B C23 H23C 109.5
C25 C24 Al1 124.01(16)
C25 C24 H24A 106.3
Al1 C24 H24A 106.3
C25 C24 H24B 106.3
Al1 C24 H24B 106.3
H24A C24 H24B 106.4
C27 C25 C26 110.0(2)
C27 C25 C24 111.7(2)
C26 C25 C24 111.7(2)
C27 C25 H25 107.8
C26 C25 H25 107.8
C24 C25 H25 107.8
C25 C26 H26A 109.5
C25 C26 H26B 109.5
H26A C26 H26B 109.5
C25 C26 H26C 109.5
H26A C26 H26C 109.5
H26B C26 H26C 109.5
C25 C27 H27A 109.5
C25 C27 H27B 109.5
H27A C27 H27B 109.5
C25 C27 H27C 109.5
H27A C27 H27C 109.5
H27B C27 H27C 109.5
C29 C28 Al1 118.48(15)
C29 C28 H28A 107.7
Al1 C28 H28A 107.7
C29 C28 H28B 107.7
Al1 C28 H28B 107.7
H28A C28 H28B 107.1
C31 C29 C30 109.6(2)
C31 C29 C28 110.0(2)
C30 C29 C28 113.09(19)
C31 C29 H29 108.0
C30 C29 H29 108.0
C28 C29 H29 108.0
C29 C30 H30A 109.5
C29 C30 H30B 109.5
H30A C30 H30B 109.5
C29 C30 H30C 109.5
H30A C30 H30C 109.5
H30B C30 H30C 109.5
C29 C31 H31A 109.5
C29 C31 H31B 109.5
H31A C31 H31B 109.5
C29 C31 H31C 109.5
H31A C31 H31C 109.5
H31B C31 H31C 109.5
N6 Mg2 N7 110.56(8)
N6 Mg2 N10 119.05(9)
N7 Mg2 N10 83.16(8)
N6 Mg2 N8 108.72(9)
N7 Mg2 N8 82.77(8)
N10 Mg2 N8 132.16(8)
N6 Mg2 N9 116.01(9)
N7 Mg2 N9 133.19(8)
N10 Mg2 N9 78.76(9)
N8 Mg2 N9 78.40(9)
N7 Al2 C59 110.44(10)
N7 Al2 C51 104.74(9)
C59 Al2 C51 108.60(11)
N7 Al2 C55 102.84(9)
C59 Al2 C55 112.96(10)
C51 Al2 C55 116.73(10)
C32 N6 Mg2 138.22(17)
C32 N6 H6A 110.9
Mg2 N6 H6A 110.9
C47 N7 C40 108.00(19)
C47 N7 Al2 113.29(16)
C40 N7 Al2 104.68(14)
C47 N7 Mg2 103.55(14)
C40 N7 Mg2 106.27(15)
Al2 N7 Mg2 120.42(9)
C41 N8 C48 112.0(2)
C41 N8 C42 108.9(2)
C48 N8 C42 109.1(2)
C41 N8 Mg2 104.27(16)
C48 N8 Mg2 112.43(17)
C42 N8 Mg2 110.08(19)
C43 N9 C49 111.3(3)
C43 N9 C44 108.9(3)
C49 N9 C44 108.8(2)
C43 N9 Mg2 103.23(17)
C49 N9 Mg2 118.12(18)
C44 N9 Mg2 106.00(18)
C45 N10 C50 112.0(2)
C45 N10 C46 108.7(2)
C50 N10 C46 108.4(2)
C45 N10 Mg2 107.55(17)
C50 N10 Mg2 115.49(16)
C46 N10 Mg2 104.34(14)
N6 C32 C33 121.0(2)
N6 C32 C37 123.1(2)
C33 C32 C37 115.9(2)
C34 C33 C32 122.4(2)
C34 C33 H33 118.8
C32 C33 H33 118.8
C33 C34 C35 119.4(2)
C33 C34 C38 120.2(2)
C35 C34 C38 120.4(2)
C36 C35 C34 120.4(2)
C36 C35 H35 119.8
C34 C35 H35 119.8
C35 C36 C37 119.5(2)
C35 C36 C39 120.2(2)
C37 C36 C39 120.3(3)
C36 C37 C32 122.4(2)
C36 C37 H37 118.8
C32 C37 H37 118.8
C34 C38 H38A 109.5
C34 C38 H38B 109.5
H38A C38 H38B 109.5
C34 C38 H38C 109.5
H38A C38 H38C 109.5
H38B C38 H38C 109.5
C36 C39 H39A 109.5
C36 C39 H39B 109.5
H39A C39 H39B 109.5
C36 C39 H39C 109.5
H39A C39 H39C 109.5
H39B C39 H39C 109.5
C41 C40 N7 114.7(2)
C41 C40 H40A 108.6
N7 C40 H40A 108.6
C41 C40 H40B 108.6
N7 C40 H40B 108.6
H40A C40 H40B 107.6
N8 C41 C40 111.6(2)
N8 C41 H41A 109.3
C40 C41 H41A 109.3
N8 C41 H41B 109.3
C40 C41 H41B 109.3
H41A C41 H41B 108.0
C43 C42 N8 111.9(3)
C43 C42 H42A 109.2
N8 C42 H42A 109.2
C43 C42 H42B 109.2
N8 C42 H42B 109.2
H42A C42 H42B 107.9
N9 C43 C42 111.5(3)
N9 C43 H43A 109.3
C42 C43 H43A 109.3
N9 C43 H43B 109.3
C42 C43 H43B 109.3
H43A C43 H43B 108.0
C45 C44 N9 112.8(2)
C45 C44 H44A 109.0
N9 C44 H44A 109.0
C45 C44 H44B 109.0
N9 C44 H44B 109.0
H44A C44 H44B 107.8
N10 C45 C44 110.5(2)
N10 C45 H45A 109.6
C44 C45 H45A 109.6
N10 C45 H45B 109.6
C44 C45 H45B 109.6
H45A C45 H45B 108.1
C47 C46 N10 112.0(2)
C47 C46 H46A 109.2
N10 C46 H46A 109.2
C47 C46 H46B 109.2
N10 C46 H46B 109.2
H46A C46 H46B 107.9
N7 C47 C46 111.2(2)
N7 C47 H47A 109.4
C46 C47 H47A 109.4
N7 C47 H47B 109.4
C46 C47 H47B 109.4
H47A C47 H47B 108.0
N8 C48 H48A 109.5
N8 C48 H48B 109.5
H48A C48 H48B 109.5
N8 C48 H48C 109.5
H48A C48 H48C 109.5
H48B C48 H48C 109.5
N9 C49 H49A 109.5
N9 C49 H49B 109.5
H49A C49 H49B 109.5
N9 C49 H49C 109.5
H49A C49 H49C 109.5
H49B C49 H49C 109.5
N10 C50 H50A 109.5
N10 C50 H50B 109.5
H50A C50 H50B 109.5
N10 C50 H50C 109.5
H50A C50 H50C 109.5
H50B C50 H50C 109.5
C52A C51 Al2 121.6(7)
C52B C51 Al2 113.6(12)
C52A C51 H51A 106.9
Al2 C51 H51A 106.9
C52A C51 H51B 106.9
Al2 C51 H51B 106.9
H51A C51 H51B 106.7
C51 C52A C54A 113.9(11)
C51 C52A C53A 113.1(11)
C54A C52A C53A 107.7(11)
C51 C52A H52A 107.3
C54A C52A H52A 107.3
C53A C52A H52A 107.3
C52A C53A H53A 109.5
C52A C53A H53B 109.5
H53A C53A H53B 109.5
C52A C53A H53C 109.5
H53A C53A H53C 109.5
H53B C53A H53C 109.5
C52A C54A H54A 109.5
C52A C54A H54B 109.5
H54A C54A H54B 109.5
C52A C54A H54C 109.5
H54A C54A H54C 109.5
H54B C54A H54C 109.5
C53B C52B C54B 113(2)
C53B C52B C51 111(2)
C54B C52B C51 104(2)
C53B C52B H52B 109.5
C54B C52B H52B 109.5
C51 C52B H52B 109.5
C52B C53B H53D 109.5
C52B C53B H53E 109.5
H53D C53B H53E 109.5
C52B C53B H53F 109.5
H53D C53B H53F 109.5
H53E C53B H53F 109.5
C52B C54B H54D 109.5
C52B C54B H54E 109.5
H54D C54B H54E 109.5
C52B C54B H54F 109.5
H54D C54B H54F 109.5
H54E C54B H54F 109.5
C56 C55 Al2 121.81(17)
C56 C55 H55A 106.9
Al2 C55 H55A 106.9
C56 C55 H55B 106.9
Al2 C55 H55B 106.9
H55A C55 H55B 106.7
C57 C56 C58 109.2(2)
C57 C56 C55 111.4(2)
C58 C56 C55 112.3(2)
C57 C56 H56 107.9
C58 C56 H56 107.9
C55 C56 H56 107.9
C56 C57 H57A 109.5
C56 C57 H57B 109.5
H57A C57 H57B 109.5
C56 C57 H57C 109.5
H57A C57 H57C 109.5
H57B C57 H57C 109.5
C56 C58 H58A 109.5
C56 C58 H58B 109.5
H58A C58 H58B 109.5
C56 C58 H58C 109.5
H58A C58 H58C 109.5
H58B C58 H58C 109.5
C60 C59 Al2 123.19(17)
C60 C59 H59A 106.5
Al2 C59 H59A 106.5
C60 C59 H59B 106.5
Al2 C59 H59B 106.5
H59A C59 H59B 106.5
C61 C60 C59 112.1(3)
C61 C60 C62 108.5(3)
C59 C60 C62 111.9(2)
C61 C60 H60 108.1
C59 C60 H60 108.1
C62 C60 H60 108.1
C60 C61 H61A 109.5
C60 C61 H61B 109.5
H61A C61 H61B 109.5
C60 C61 H61C 109.5
H61A C61 H61C 109.5
H61B C61 H61C 109.5
C60 C62 H62A 109.5
C60 C62 H62B 109.5
H62A C62 H62B 109.5
C60 C62 H62C 109.5
H62A C62 H62C 109.5
H62B C62 H62C 109.5
N11 Mg3 N12 110.21(9)
N11 Mg3 N15 113.24(9)
N12 Mg3 N15 83.47(11)
N11 Mg3 N13 115.15(8)
N12 Mg3 N13 82.16(10)
N15 Mg3 N13 131.57(9)
N11 Mg3 N14 117.08(9)
N12 Mg3 N14 132.71(8)
N15 Mg3 N14 78.54(11)
N13 Mg3 N14 78.13(10)
N12 Al3 C86 106.72(12)
N12 Al3 C82 107.67(12)
C86 Al3 C82 115.92(13)
N12 Al3 C90 105.54(11)
C86 Al3 C90 111.19(12)
C82 Al3 C90 109.22(11)
C63 N11 Mg3 141.61(17)
C63 N11 H11 109.2
Mg3 N11 H11 109.2
C78A N12 C71A 102.1(3)
C71B N12 C78B 104.8(4)
C71B N12 Al3 119.9(3)
C78A N12 Al3 120.6(3)
C71A N12 Al3 102.2(2)
C78B N12 Al3 101.2(3)
C71B N12 Mg3 111.2(3)
C78A N12 Mg3 108.3(2)
C71A N12 Mg3 102.0(2)
C78B N12 Mg3 97.0(3)
Al3 N12 Mg3 118.11(10)
C73B N13 C79 121.5(4)
C72A N13 C79 117.9(3)
C72A N13 C73A 104.1(3)
C79 N13 C73A 101.1(3)
C73B N13 C72B 107.2(4)
C79 N13 C72B 100.0(3)
C73B N13 Mg3 110.6(3)
C72A N13 Mg3 110.4(2)
C79 N13 Mg3 116.54(15)
C73A N13 Mg3 104.5(2)
C72B N13 Mg3 96.3(3)
C75B N14 C80 117.8(3)
C74A N14 C80 119.7(3)
C74A N14 C75A 104.4(4)
C80 N14 C75A 102.7(3)
C75B N14 C74B 105.8(5)
C80 N14 C74B 97.1(3)
C75B N14 Mg3 114.3(3)
C74A N14 Mg3 109.5(2)
C80 N14 Mg3 116.51(16)
C75A N14 Mg3 101.2(3)
C74B N14 Mg3 101.3(3)
C77B N15 C81 121.8(4)
C76A N15 C81 118.5(3)
C76A N15 C77A 104.9(4)
C81 N15 C77A 102.0(3)
C77B N15 C76B 104.5(4)
C81 N15 C76B 98.9(3)
C77B N15 Mg3 111.2(3)
C76A N15 Mg3 114.6(3)
C81 N15 Mg3 114.11(16)
C77A N15 Mg3 99.0(3)
C76B N15 Mg3 103.1(3)
N11 C63 C68 122.3(2)
N11 C63 C64 121.6(2)
C68 C63 C64 116.1(2)
C65 C64 C63 121.7(3)
C65 C64 H64 119.1
C63 C64 H64 119.1
C66 C65 C64 119.2(3)
C66 C65 C69 121.8(3)
C64 C65 C69 118.9(3)
C67 C66 C65 120.9(3)
C67 C66 H66 119.6
C65 C66 H66 119.6
C66 C67 C68 119.4(3)
C66 C67 C70 120.0(3)
C68 C67 C70 120.7(3)
C67 C68 C63 122.7(3)
C67 C68 H68 118.7
C63 C68 H68 118.7
C65 C69 H69A 109.5
C65 C69 H69B 109.5
H69A C69 H69B 109.5
C65 C69 H69C 109.5
H69A C69 H69C 109.5
H69B C69 H69C 109.5
C67 C70 H70A 109.5
C67 C70 H70B 109.5
H70A C70 H70B 109.5
C67 C70 H70C 109.5
H70A C70 H70C 109.5
H70B C70 H70C 109.5
C72A C71A N12 113.2(4)
C72A C71A H71A 108.9
N12 C71A H71A 108.9
C72A C71A H71B 108.9
N12 C71A H71B 108.9
H71A C71A H71B 107.7
N13 C72A C71A 104.3(4)
N13 C72A H72A 110.9
C71A C72A H72A 110.9
N13 C72A H72B 110.9
C71A C72A H72B 110.9
H72A C72A H72B 108.9
C74A C73A N13 110.4(4)
C74A C73A H73A 109.6
N13 C73A H73A 109.6
C74A C73A H73B 109.6
N13 C73A H73B 109.6
H73A C73A H73B 108.1
N14 C74A C73A 104.0(4)
N14 C74A H74A 111.0
C73A C74A H74A 111.0
N14 C74A H74B 111.0
C73A C74A H74B 111.0
H74A C74A H74B 109.0
C76A C75A N14 112.4(4)
C76A C75A H75A 109.1
N14 C75A H75A 109.1
C76A C75A H75B 109.1
N14 C75A H75B 109.1
H75A C75A H75B 107.9
N15 C76A C75A 103.8(5)
N15 C76A H76A 111.0
C75A C76A H76A 111.0
N15 C76A H76B 111.0
C75A C76A H76B 111.0
H76A C76A H76B 109.0
C78A C77A N15 110.9(4)
C78A C77A H77A 109.4
N15 C77A H77A 109.4
C78A C77A H77B 109.4
N15 C77A H77B 109.4
H77A C77A H77B 108.0
N12 C78A C77A 103.7(4)
N12 C78A H78A 111.0
C77A C78A H78A 111.0
N12 C78A H78B 111.0
C77A C78A H78B 111.0
H78A C78A H78B 109.0
N12 C71B C72B 103.6(5)
N12 C71B H71C 111.0
C72B C71B H71C 111.0
N12 C71B H71D 111.0
C72B C71B H71D 111.0
H71C C71B H71D 109.0
C71B C72B N13 112.0(4)
C71B C72B H72C 109.2
N13 C72B H72C 109.2
C71B C72B H72D 109.2
N13 C72B H72D 109.2
H72C C72B H72D 107.9
N13 C73B C74B 105.5(5)
N13 C73B H73C 110.6
C74B C73B H73C 110.6
N13 C73B H73D 110.6
C74B C73B H73D 110.6
H73C C73B H73D 108.8
C73B C74B N14 108.7(5)
C73B C74B H74C 109.9
N14 C74B H74C 109.9
C73B C74B H74D 109.9
N14 C74B H74D 109.9
H74C C74B H74D 108.3
N14 C75B C76B 103.6(6)
N14 C75B H75C 111.0
C76B C75B H75C 111.0
N14 C75B H75D 111.0
C76B C75B H75D 111.0
H75C C75B H75D 109.0
C75B C76B N15 110.1(5)
C75B C76B H76C 109.6
N15 C76B H76C 109.6
C75B C76B H76D 109.6
N15 C76B H76D 109.6
H76C C76B H76D 108.2
N15 C77B C78B 101.8(5)
N15 C77B H77C 111.4
C78B C77B H77C 111.4
N15 C77B H77D 111.4
C78B C77B H77D 111.4
H77C C77B H77D 109.3
C77B C78B N12 113.2(5)
C77B C78B H78C 108.9
N12 C78B H78C 108.9
C77B C78B H78D 108.9
N12 C78B H78D 108.9
H78C C78B H78D 107.8
N13 C79 H79A 109.5
N13 C79 H79B 109.5
H79A C79 H79B 109.5
N13 C79 H79C 109.5
H79A C79 H79C 109.5
H79B C79 H79C 109.5
N14 C80 H80A 109.5
N14 C80 H80B 109.5
H80A C80 H80B 109.5
N14 C80 H80C 109.5
H80A C80 H80C 109.5
H80B C80 H80C 109.5
N15 C81 H81A 109.5
N15 C81 H81B 109.5
H81A C81 H81B 109.5
N15 C81 H81C 109.5
H81A C81 H81C 109.5
H81B C81 H81C 109.5
C83 C82 Al3 119.2(2)
C83 C82 H82A 107.5
Al3 C82 H82A 107.5
C83 C82 H82B 107.5
Al3 C82 H82B 107.5
H82A C82 H82B 107.0
C85 C83 C84 110.0(3)
C85 C83 C82 111.2(3)
C84 C83 C82 111.9(3)
C85 C83 H83 107.9
C84 C83 H83 107.9
C82 C83 H83 107.9
C83 C84 H84A 109.5
C83 C84 H84B 109.5
H84A C84 H84B 109.5
C83 C84 H84C 109.5
H84A C84 H84C 109.5
H84B C84 H84C 109.5
C83 C85 H85A 109.5
C83 C85 H85B 109.5
H85A C85 H85B 109.5
C83 C85 H85C 109.5
H85A C85 H85C 109.5
H85B C85 H85C 109.5
C87B C86 Al3 128.4(4)
C87A C86 Al3 124.2(3)
C87A C86 H86A 106.3
Al3 C86 H86A 106.3
C87A C86 H86B 106.3
Al3 C86 H86B 106.3
H86A C86 H86B 106.4
C87B C86 H86C 105.2
Al3 C86 H86C 105.2
C87B C86 H86D 105.2
Al3 C86 H86D 105.2
H86C C86 H86D 105.9
C86 C87A C89A 111.2(7)
C86 C87A C88A 117.4(7)
C89A C87A C88A 110.1(9)
C86 C87A H87A 105.7
C89A C87A H87A 105.7
C88A C87A H87A 105.7
C87A C88A H88A 109.5
C87A C88A H88B 109.5
H88A C88A H88B 109.5
C87A C88A H88C 109.5
H88A C88A H88C 109.5
H88B C88A H88C 109.5
C87A C89A H89A 109.5
C87A C89A H89B 109.5
H89A C89A H89B 109.5
C87A C89A H89C 109.5
H89A C89A H89C 109.5
H89B C89A H89C 109.5
C86 C87B C89B 114.5(12)
C86 C87B C88B 118.3(9)
C89B C87B C88B 106.3(12)
C86 C87B H87B 105.6
C89B C87B H87B 105.6
C88B C87B H87B 105.6
C87B C88B H88D 109.5
C87B C88B H88E 109.5
H88D C88B H88E 109.5
C87B C88B H88F 109.5
H88D C88B H88F 109.5
H88E C88B H88F 109.5
C87B C89B H89D 109.5
C87B C89B H89E 109.5
H89D C89B H89E 109.5
C87B C89B H89F 109.5
H89D C89B H89F 109.5
H89E C89B H89F 109.5
C91 C90 Al3 122.39(16)
C91 C90 H90A 106.7
Al3 C90 H90A 106.7
C91 C90 H90B 106.7
Al3 C90 H90B 106.7
H90A C90 H90B 106.6
C92 C91 C93 108.9(2)
C92 C91 C90 111.8(2)
C93 C91 C90 113.1(2)
C92 C91 H91 107.6
C93 C91 H91 107.6
C90 C91 H91 107.6
C91 C92 H92A 109.5
C91 C92 H92B 109.5
H92A C92 H92B 109.5
C91 C92 H92C 109.5
H92A C92 H92C 109.5
H92B C92 H92C 109.5
C91 C93 H93A 109.5
C91 C93 H93B 109.5
H93A C93 H93B 109.5
C91 C93 H93C 109.5
H93A C93 H93C 109.5
H93B C93 H93C 109.5
C99A C94A C95A 120.4(5)
C99A C94A C101 121.0(5)
C95A C94A C101 118.6(5)
C96A C95A C94A 118.2(4)
C96A C95A H95A 120.9
C94A C95A H95A 120.9
C97A C96A C95A 119.7(5)
C97A C96A H96A 120.1
C95A C96A H96A 120.1
C98A C97A C96A 121.2(5)
C98A C97A H97A 119.4
C96A C97A H97A 119.4
C97A C98A C99A 119.3(5)
C97A C98A H98A 120.4
C99A C98A H98A 120.4
C94A C99A C98A 120.9(5)
C94A C99A H99A 119.5
C98A C99A H99A 119.5
C94A C101 H10E 109.5
C94A C101 H10F 109.5
H10E C101 H10F 109.5
C94A C101 H10G 109.5
H10E C101 H10G 109.5
H10F C101 H10G 109.5
C95B C94B C99B 111.6(10)
C95B C94B C102 123.2(11)
C99B C94B C102 124.7(12)
C96B C95B C94B 123.8(10)
C96B C95B H95B 118.1
C94B C95B H95B 118.1
C97B C96B C95B 122.9(10)
C97B C96B H96B 118.6
C95B C96B H96B 118.6
C96B C97B C98B 116.2(11)
C96B C97B H97B 121.9
C98B C97B H97B 121.9
C99B C98B C97B 118.9(15)
C99B C98B H98B 120.6
C97B C98B H98B 120.6
C98B C99B C94B 125.4(15)
C98B C99B H99B 117.3
C94B C99B H99B 117.3
C94B C102 H10H 109.5
C94B C102 H10I 109.5
H10H C102 H10I 109.5
C94B C102 H10J 109.5
H10H C102 H10J 109.5
H10I C102 H10J 109.5

loop_
_geom_bond_atom_site_label_1
_geom_bond_atom_site_label_2
_geom_bond_distance
Mg1 N1 1.998(2)
Mg1 N2 2.165(2)
Mg1 N3 2.217(2)
Mg1 N5 2.264(2)
Mg1 N4 2.274(2)
Al1 N2 1.976(2)
Al1 C20 2.013(2)
Al1 C24 2.013(2)
Al1 C28 2.031(2)
N1 C1 1.374(3)
N1 H1 0.8800
N2 C9B 1.331(15)
N2 C16A 1.420(7)
N2 C9 1.559(6)
N2 C16B 1.650(12)
N3 C11B 1.239(13)
N3 C17B 1.34(4)
N3 C10A 1.456(4)
N3 C17A 1.53(2)
N3 C11A 1.568(6)
N3 C10B 1.680(11)
N4 C13B 1.313(8)
N4 C18B 1.40(4)
N4 C12A 1.435(4)
N4 C18A 1.471(16)
N4 C13A 1.582(5)
N4 C12B 1.713(10)
N5 C14A 1.376(5)
N5 C15B 1.463(9)
N5 C19 1.469(3)
N5 C15A 1.551(4)
N5 C14B 1.756(10)
C1 C2 1.409(3)
C1 C6 1.414(3)
C2 C3 1.386(3)
C2 H2 0.9500
C3 C4 1.401(3)
C3 C7 1.503(3)
C4 C5 1.386(4)
C4 H4 0.9500
C5 C6 1.381(3)
C5 C8 1.517(4)
C6 H6 0.9500
C7 H7A 0.9800
C7 H7B 0.9800
C7 H7C 0.9800
C8 H8A 0.9800
C8 H8B 0.9800
C8 H8C 0.9800
C9 C10A 1.542(7)
C9 H9A 0.9900
C9 H9B 0.9900
C10A H10A 0.9900
C10A H10B 0.9900
C11A C12A 1.507(7)
C11A H11A 0.9900
C11A H11B 0.9900
C12A H12A 0.9900
C12A H12B 0.9900
C13A C14A 1.493(6)
C13A H13A 0.9900
C13A H13B 0.9900
C14A H14A 0.9900
C14A H14B 0.9900
C15A C16A 1.534(5)
C15A H15A 0.9900
C15A H15B 0.9900
C16A H16A 0.9900
C16A H16B 0.9900
C9B C10B 1.390(18)
C9B H9C 0.9900
C9B H9D 0.9900
C10B H10C 0.9900
C10B H10D 0.9900
C11B C12B 1.507(17)
C11B H11C 0.9900
C11B H11D 0.9900
C12B H12C 0.9900
C12B H12D 0.9900
C13B C14B 1.508(13)
C13B H13C 0.9900
C13B H13D 0.9900
C14B H14C 0.9900
C14B H14D 0.9900
C15B C16B 1.472(16)
C15B H15C 0.9900
C15B H15D 0.9900
C16B H16C 0.9900
C16B H16D 0.9900
C17A H17A 0.9800
C17A H17B 0.9800
C17A H17C 0.9800
C18A H18A 0.9800
C18A H18B 0.9800
C18A H18C 0.9800
C17B H17D 0.9800
C17B H17E 0.9800
C17B H17F 0.9800
C18B H18D 0.9800
C18B H18E 0.9800
C18B H18F 0.9800
C19 H19A 0.9800
C19 H19B 0.9800
C19 H19C 0.9800
C20 C21 1.538(3)
C20 H20A 0.9900
C20 H20B 0.9900
C21 C23 1.525(3)
C21 C22 1.525(4)
C21 H21 1.0000
C22 H22A 0.9800
C22 H22B 0.9800
C22 H22C 0.9800
C23 H23A 0.9800
C23 H23B 0.9800
C23 H23C 0.9800
C24 C25 1.535(3)
C24 H24A 0.9900
C24 H24B 0.9900
C25 C27 1.521(3)
C25 C26 1.534(3)
C25 H25 1.0000
C26 H26A 0.9800
C26 H26B 0.9800
C26 H26C 0.9800
C27 H27A 0.9800
C27 H27B 0.9800
C27 H27C 0.9800
C28 C29 1.541(3)
C28 H28A 0.9900
C28 H28B 0.9900
C29 C31 1.524(3)
C29 C30 1.527(3)
C29 H29 1.0000
C30 H30A 0.9800
C30 H30B 0.9800
C30 H30C 0.9800
C31 H31A 0.9800
C31 H31B 0.9800
C31 H31C 0.9800
Mg2 N6 1.997(2)
Mg2 N7 2.173(2)
Mg2 N10 2.215(2)
Mg2 N8 2.233(2)
Mg2 N9 2.334(2)
Al2 N7 1.985(2)
Al2 C59 2.018(2)
Al2 C51 2.019(2)
Al2 C55 2.021(2)
N6 C32 1.371(3)
N6 H6A 0.8800
N7 C47 1.468(3)
N7 C40 1.515(3)
N8 C41 1.468(4)
N8 C48 1.471(3)
N8 C42 1.498(4)
N9 C43 1.472(4)
N9 C49 1.474(4)
N9 C44 1.511(4)
N10 C45 1.465(3)
N10 C50 1.478(3)
N10 C46 1.518(3)
C32 C33 1.404(3)
C32 C37 1.416(3)
C33 C34 1.389(3)
C33 H33 0.9500
C34 C35 1.392(4)
C34 C38 1.505(3)
C35 C36 1.381(4)
C35 H35 0.9500
C36 C37 1.386(4)
C36 C39 1.518(4)
C37 H37 0.9500
C38 H38A 0.9800
C38 H38B 0.9800
C38 H38C 0.9800
C39 H39A 0.9800
C39 H39B 0.9800
C39 H39C 0.9800
C40 C41 1.482(4)
C40 H40A 0.9900
C40 H40B 0.9900
C41 H41A 0.9900
C41 H41B 0.9900
C42 C43 1.482(5)
C42 H42A 0.9900
C42 H42B 0.9900
C43 H43A 0.9900
C43 H43B 0.9900
C44 C45 1.492(4)
C44 H44A 0.9900
C44 H44B 0.9900
C45 H45A 0.9900
C45 H45B 0.9900
C46 C47 1.483(4)
C46 H46A 0.9900
C46 H46B 0.9900
C47 H47A 0.9900
C47 H47B 0.9900
C48 H48A 0.9800
C48 H48B 0.9800
C48 H48C 0.9800
C49 H49A 0.9800
C49 H49B 0.9800
C49 H49C 0.9800
C50 H50A 0.9800
C50 H50B 0.9800
C50 H50C 0.9800
C51 C52A 1.476(15)
C51 C52B 1.67(3)
C51 H51A 0.9900
C51 H51B 0.9900
C52A C54A 1.51(2)
C52A C53A 1.59(2)
C52A H52A 1.0000
C53A H53A 0.9800
C53A H53B 0.9800
C53A H53C 0.9800
C54A H54A 0.9800
C54A H54B 0.9800
C54A H54C 0.9800
C52B C53B 1.41(5)
C52B C54B 1.57(5)
C52B H52B 1.0000
C53B H53D 0.9800
C53B H53E 0.9800
C53B H53F 0.9800
C54B H54D 0.9800
C54B H54E 0.9800
C54B H54F 0.9800
C55 C56 1.534(3)
C55 H55A 0.9900
C55 H55B 0.9900
C56 C57 1.521(4)
C56 C58 1.530(3)
C56 H56 1.0000
C57 H57A 0.9800
C57 H57B 0.9800
C57 H57C 0.9800
C58 H58A 0.9800
C58 H58B 0.9800
C58 H58C 0.9800
C59 C60 1.527(4)
C59 H59A 0.9900
C59 H59B 0.9900
C60 C61 1.513(4)
C60 C62 1.541(4)
C60 H60 1.0000
C61 H61A 0.9800
C61 H61B 0.9800
C61 H61C 0.9800
C62 H62A 0.9800
C62 H62B 0.9800
C62 H62C 0.9800
Mg3 N11 2.001(2)
Mg3 N12 2.166(2)
Mg3 N15 2.196(2)
Mg3 N13 2.246(2)
Mg3 N14 2.287(2)
Al3 N12 1.978(2)
Al3 C86 2.011(3)
Al3 C82 2.012(3)
Al3 C90 2.030(2)
N11 C63 1.375(3)
N11 H11 0.8800
N12 C71B 1.268(6)
N12 C78A 1.370(5)
N12 C71A 1.710(6)
N12 C78B 1.739(8)
N13 C73B 1.281(6)
N13 C72A 1.380(5)
N13 C79 1.458(3)
N13 C73A 1.680(6)
N13 C72B 1.705(7)
N14 C75B 1.297(6)
N14 C74A 1.377(5)
N14 C80 1.459(3)
N14 C75A 1.673(7)
N14 C74B 1.707(8)
N15 C77B 1.273(6)
N15 C76A 1.331(5)
N15 C81 1.464(3)
N15 C77A 1.708(7)
N15 C76B 1.756(8)
C63 C68 1.408(4)
C63 C64 1.413(4)
C64 C65 1.400(4)
C64 H64 0.9500
C65 C66 1.394(5)
C65 C69 1.517(4)
C66 C67 1.373(5)
C66 H66 0.9500
C67 C68 1.390(4)
C67 C70 1.516(4)
C68 H68 0.9500
C69 H69A 0.9800
C69 H69B 0.9800
C69 H69C 0.9800
C70 H70A 0.9800
C70 H70B 0.9800
C70 H70C 0.9800
C71A C72A 1.515(7)
C71A H71A 0.9900
C71A H71B 0.9900
C72A H72A 0.9900
C72A H72B 0.9900
C73A C74A 1.515(7)
C73A H73A 0.9900
C73A H73B 0.9900
C74A H74A 0.9900
C74A H74B 0.9900
C75A C76A 1.512(8)
C75A H75A 0.9900
C75A H75B 0.9900
C76A H76A 0.9900
C76A H76B 0.9900
C77A C78A 1.514(7)
C77A H77A 0.9900
C77A H77B 0.9900
C78A H78A 0.9900
C78A H78B 0.9900
C71B C72B 1.518(9)
C71B H71C 0.9900
C71B H71D 0.9900
C72B H72C 0.9900
C72B H72D 0.9900
C73B C74B 1.510(8)
C73B H73C 0.9900
C73B H73D 0.9900
C74B H74C 0.9900
C74B H74D 0.9900
C75B C76B 1.516(9)
C75B H75C 0.9900
C75B H75D 0.9900
C76B H76C 0.9900
C76B H76D 0.9900
C77B C78B 1.530(8)
C77B H77C 0.9900
C77B H77D 0.9900
C78B H78C 0.9900
C78B H78D 0.9900
C79 H79A 0.9800
C79 H79B 0.9800
C79 H79C 0.9800
C80 H80A 0.9800
C80 H80B 0.9800
C80 H80C 0.9800
C81 H81A 0.9800
C81 H81B 0.9800
C81 H81C 0.9800
C82 C83 1.544(4)
C82 H82A 0.9900
C82 H82B 0.9900
C83 C85 1.524(4)
C83 C84 1.525(5)
C83 H83 1.0000
C84 H84A 0.9800
C84 H84B 0.9800
C84 H84C 0.9800
C85 H85A 0.9800
C85 H85B 0.9800
C85 H85C 0.9800
C86 C87B 1.489(8)
C86 C87A 1.494(6)
C86 H86A 0.9900
C86 H86B 0.9900
C86 H86C 0.9900
C86 H86D 0.9900
C87A C89A 1.519(15)
C87A C88A 1.540(16)
C87A H87A 1.0000
C88A H88A 0.9800
C88A H88B 0.9800
C88A H88C 0.9800
C89A H89A 0.9800
C89A H89B 0.9800
C89A H89C 0.9800
C87B C89B 1.50(3)
C87B C88B 1.54(2)
C87B H87B 1.0000
C88B H88D 0.9800
C88B H88E 0.9800
C88B H88F 0.9800
C89B H89D 0.9800
C89B H89E 0.9800
C89B H89F 0.9800
C90 C91 1.536(4)
C90 H90A 0.9900
C90 H90B 0.9900
C91 C92 1.527(3)
C91 C93 1.535(4)
C91 H91 1.0000
C92 H92A 0.9800
C92 H92B 0.9800
C92 H92C 0.9800
C93 H93A 0.9800
C93 H93B 0.9800
C93 H93C 0.9800
C94A C99A 1.330(8)
C94A C95A 1.411(7)
C94A C101 1.497(8)
C95A C96A 1.373(6)
C95A H95A 0.9500
C96A C97A 1.369(7)
C96A H96A 0.9500
C97A C98A 1.353(8)
C97A H97A 0.9500
C98A C99A 1.372(7)
C98A H98A 0.9500
C99A H99A 0.9500
C101 H10E 0.9800
C101 H10F 0.9800
C101 H10G 0.9800
C94B C95B 1.435(15)
C94B C99B 1.451(19)
C94B C102 1.493(18)
C95B C96B 1.383(13)
C95B H95B 0.9500
C96B C97B 1.366(14)
C96B H96B 0.9500
C97B C98B 1.50(2)
C97B H97B 0.9500
C98B C99B 1.36(2)
C98B H98B 0.9500
C99B H99B 0.9500
C102 H10H 0.9800
C102 H10I 0.9800
C102 H10J 0.9800

loop_
_geom_torsion_atom_site_label_1
_geom_torsion_atom_site_label_2
_geom_torsion_atom_site_label_3
_geom_torsion_atom_site_label_4
_geom_torsion
Mg1 N1 C1 C2 41.1(3)
Mg1 N1 C1 C6 -138.4(2)
N1 C1 C2 C3 179.8(2)
C6 C1 C2 C3 -0.8(3)
C1 C2 C3 C4 0.1(3)
C1 C2 C3 C7 -179.9(2)
C2 C3 C4 C5 1.5(3)
C7 C3 C4 C5 -178.5(2)
C3 C4 C5 C6 -2.4(3)
C3 C4 C5 C8 176.6(2)
C4 C5 C6 C1 1.7(3)
C8 C5 C6 C1 -177.3(2)
N1 C1 C6 C5 179.4(2)
C2 C1 C6 C5 -0.1(3)
C9B N2 C9 C10A 70.3(19)
C16A N2 C9 C10A 81.8(5)
C16B N2 C9 C10A 87.3(7)
Al1 N2 C9 C10A -153.5(3)
Mg1 N2 C9 C10A -32.7(4)
C11B N3 C10A C9 -167.2(7)
C17B N3 C10A C9 74.8(14)
C17A N3 C10A C9 75.6(7)
C11A N3 C10A C9 -165.8(4)
C10B N3 C10A C9 30.4(7)
Mg1 N3 C10A C9 -51.8(3)
N2 C9 C10A N3 59.8(4)
C11B N3 C11A C12A 81.7(19)
C17B N3 C11A C12A -157.6(10)
C10A N3 C11A C12A 78.4(5)
C17A N3 C11A C12A -156.3(6)
C10B N3 C11A C12A 91.1(8)
Mg1 N3 C11A C12A -33.2(5)
C13B N4 C12A C11A -156.9(5)
C18B N4 C12A C11A 91(2)
C18A N4 C12A C11A 81.1(8)
C13A N4 C12A C11A -163.1(3)
C12B N4 C12A C11A 31.7(6)
Mg1 N4 C12A C11A -51.0(4)
N3 C11A C12A N4 58.1(5)
C13B N4 C13A C14A 75.2(6)
C18B N4 C13A C14A -149(2)
C12A N4 C13A C14A 84.6(4)
C18A N4 C13A C14A -153.8(9)
C12B N4 C13A C14A 99.0(8)
Mg1 N4 C13A C14A -28.6(4)
C15B N5 C14A C13A -151.9(5)
C19 N5 C14A C13A 80.8(4)
C15A N5 C14A C13A -165.3(3)
C14B N5 C14A C13A 24.2(10)
Mg1 N5 C14A C13A -51.4(4)
N4 C13A C14A N5 56.1(5)
C14A N5 C15A C16A 80.5(4)
C15B N5 C15A C16A 60.4(6)
C19 N5 C15A C16A -159.2(3)
C14B N5 C15A C16A 85.7(6)
Mg1 N5 C15A C16A -35.3(4)
C9B N2 C16A C15A -157.9(7)
C9 N2 C16A C15A -162.6(4)
C16B N2 C16A C15A 29.6(16)
Al1 N2 C16A C15A 78.6(4)
Mg1 N2 C16A C15A -50.0(4)
N5 C15A C16A N2 59.5(5)
C16A N2 C9B C10B 154.0(13)
C9 N2 C9B C10B -37.0(16)
C16B N2 C9B C10B 156.8(12)
Al1 N2 C9B C10B -89.2(12)
Mg1 N2 C9B C10B 47.3(14)
N2 C9B C10B N3 -56.1(17)
C11B N3 C10B C9B -91.5(14)
C17B N3 C10B C9B 147.3(17)
C10A N3 C10B C9B -72.3(14)
C17A N3 C10B C9B 147.2(14)
C11A N3 C10B C9B -95.7(13)
Mg1 N3 C10B C9B 31.7(13)
C17B N3 C11B C12B -94.3(13)
C10A N3 C11B C12B 150.8(8)
C17A N3 C11B C12B -92.4(10)
C11A N3 C11B C12B -26.0(14)
C10B N3 C11B C12B 160.9(8)
Mg1 N3 C11B C12B 48.1(10)
N3 C11B C12B N4 -59.7(10)
C13B N4 C12B C11B -75.0(8)
C18B N4 C12B C11B 160(2)
C12A N4 C12B C11B -66.8(9)
C18A N4 C12B C11B 157.1(11)
C13A N4 C12B C11B -90.1(9)
Mg1 N4 C12B C11B 39.2(8)
C18B N4 C13B C14B -81(2)
C12A N4 C13B C14B 161.2(8)
C18A N4 C13B C14B -94.0(11)
C13A N4 C13B C14B -28.5(5)
C12B N4 C13B C14B 166.5(7)
Mg1 N4 C13B C14B 60.5(8)
N4 C13B C14B N5 -57.5(10)
C14A N5 C14B C13B -84.8(13)
C15B N5 C14B C13B -81.0(9)
C19 N5 C14B C13B 146.6(8)
C15A N5 C14B C13B -97.2(9)
Mg1 N5 C14B C13B 25.0(9)
C14A N5 C15B C16B 162.8(8)
C19 N5 C15B C16B -91.0(8)
C15A N5 C15B C16B -36.6(6)
C14B N5 C15B C16B 161.2(8)
Mg1 N5 C15B C16B 58.3(8)
N5 C15B C16B N2 -62.9(11)
C9B N2 C16B C15B -81.4(12)
C16A N2 C16B C15B -73.8(19)
C9 N2 C16B C15B -88.5(11)
Al1 N2 C16B C15B 150.1(9)
Mg1 N2 C16B C15B 32.3(11)
Al1 C20 C21 C23 -170.50(17)
Al1 C20 C21 C22 66.7(2)
Al1 C24 C25 C27 62.5(3)
Al1 C24 C25 C26 -173.88(17)
Al1 C28 C29 C31 76.0(2)
Al1 C28 C29 C30 -161.09(17)
Mg2 N6 C32 C33 51.0(4)
Mg2 N6 C32 C37 -130.7(2)
N6 C32 C33 C34 179.4(2)
C37 C32 C33 C34 1.0(3)
C32 C33 C34 C35 -1.5(4)
C32 C33 C34 C38 179.1(2)
C33 C34 C35 C36 1.1(4)
C38 C34 C35 C36 -179.5(2)
C34 C35 C36 C37 -0.2(4)
C34 C35 C36 C39 -178.5(3)
C35 C36 C37 C32 -0.3(4)
C39 C36 C37 C32 177.9(3)
N6 C32 C37 C36 -178.5(2)
C33 C32 C37 C36 0.0(4)
C47 N7 C40 C41 81.8(3)
Al2 N7 C40 C41 -157.2(2)
Mg2 N7 C40 C41 -28.8(3)
C48 N8 C41 C40 77.9(3)
C42 N8 C41 C40 -161.4(2)
Mg2 N8 C41 C40 -43.9(2)
N7 C40 C41 N8 52.0(3)
C41 N8 C42 C43 84.7(3)
C48 N8 C42 C43 -152.8(3)
Mg2 N8 C42 C43 -29.1(3)
C49 N9 C43 C42 77.9(3)
C44 N9 C43 C42 -162.2(3)
Mg2 N9 C43 C42 -49.8(3)
N8 C42 C43 N9 55.9(4)
C43 N9 C44 C45 81.2(3)
C49 N9 C44 C45 -157.2(3)
Mg2 N9 C44 C45 -29.2(3)
C50 N10 C45 C44 77.7(3)
C46 N10 C45 C44 -162.6(3)
Mg2 N10 C45 C44 -50.2(3)
N9 C44 C45 N10 55.1(4)
C45 N10 C46 C47 82.5(3)
C50 N10 C46 C47 -155.6(2)
Mg2 N10 C46 C47 -32.0(2)
C40 N7 C47 C46 -161.6(2)
Al2 N7 C47 C46 82.9(2)
Mg2 N7 C47 C46 -49.2(2)
N10 C46 C47 N7 58.0(3)
C52B C51 C52A C54A 119(10)
Al2 C51 C52A C54A 65.8(9)
C52B C51 C52A C53A -118(10)
Al2 C51 C52A C53A -170.8(6)
C52A C51 C52B C53B 56(9)
Al2 C51 C52B C53B -171.5(16)
C52A C51 C52B C54B -66(9)
Al2 C51 C52B C54B 66.5(15)
Al2 C55 C56 C57 -77.9(3)
Al2 C55 C56 C58 159.18(19)
Al2 C59 C60 C61 67.6(3)
Al2 C59 C60 C62 -170.4(2)
Mg3 N11 C63 C68 -42.4(4)
Mg3 N11 C63 C64 137.7(2)
N11 C63 C64 C65 -179.9(2)
C68 C63 C64 C65 0.2(3)
C63 C64 C65 C66 -1.0(4)
C63 C64 C65 C69 177.4(2)
C64 C65 C66 C67 1.1(4)
C69 C65 C66 C67 -177.2(3)
C65 C66 C67 C68 -0.5(4)
C65 C66 C67 C70 -179.6(3)
C66 C67 C68 C63 -0.4(4)
C70 C67 C68 C63 178.7(2)
N11 C63 C68 C67 -179.4(2)
C64 C63 C68 C67 0.5(3)
C71B N12 C71A C72A 77.2(6)
C78A N12 C71A C72A 78.6(5)
C78B N12 C71A C72A 81.6(7)
Al3 N12 C71A C72A -156.0(3)
Mg3 N12 C71A C72A -33.4(4)
C73B N13 C72A C71A -157.1(5)
C79 N13 C72A C71A 86.2(4)
C73A N13 C72A C71A -162.9(4)
C72B N13 C72A C71A 20.1(5)
Mg3 N13 C72A C71A -51.3(4)
N12 C71A C72A N13 57.6(5)
C73B N13 C73A C74A 72.8(7)
C72A N13 C73A C74A 83.0(5)
C79 N13 C73A C74A -154.3(4)
C72B N13 C73A C74A 85.6(7)
Mg3 N13 C73A C74A -32.9(5)
C75B N14 C74A C73A -168.2(5)
C80 N14 C74A C73A 79.9(4)
C75A N14 C74A C73A -166.0(4)
C74B N14 C74A C73A 23.7(4)
Mg3 N14 C74A C73A -58.3(5)
N13 C73A C74A N14 61.3(5)
C75B N14 C75A C76A 83.5(7)
C74A N14 C75A C76A 79.9(5)
C80 N14 C75A C76A -154.6(4)
C74B N14 C75A C76A 88.5(7)
Mg3 N14 C75A C76A -33.8(5)
C77B N15 C76A C75A -158.9(5)
C81 N15 C76A C75A 85.2(5)
C77A N15 C76A C75A -161.8(4)
C76B N15 C76A C75A 23.0(5)
Mg3 N15 C76A C75A -54.3(5)
N14 C75A C76A N15 58.4(6)
C77B N15 C77A C78A 78.6(7)
C76A N15 C77A C78A 83.2(5)
C81 N15 C77A C78A -152.6(4)
C76B N15 C77A C78A 87.5(7)
Mg3 N15 C77A C78A -35.4(5)
C71B N12 C78A C77A -163.5(5)
C71A N12 C78A C77A -164.3(4)
C78B N12 C78A C77A 19.0(5)
Al3 N12 C78A C77A 83.4(4)
Mg3 N12 C78A C77A -57.1(4)
N15 C77A C78A N12 63.7(5)
C78A N12 C71B C72B 158.9(5)
C71A N12 C71B C72B -22.6(5)
C78B N12 C71B C72B 160.5(5)
Al3 N12 C71B C72B -87.0(4)
Mg3 N12 C71B C72B 56.7(5)
N12 C71B C72B N13 -65.2(6)
C73B N13 C72B C71B -77.0(6)
C72A N13 C72B C71B -79.8(6)
C79 N13 C72B C71B 155.3(4)
C73A N13 C72B C71B -84.2(7)
Mg3 N13 C72B C71B 36.9(5)
C72A N13 C73B C74B 166.3(6)
C79 N13 C73B C74B -81.6(5)
C73A N13 C73B C74B -24.1(5)
C72B N13 C73B C74B 164.6(5)
Mg3 N13 C73B C74B 60.7(6)
N13 C73B C74B N14 -64.2(6)
C75B N14 C74B C73B -85.7(6)
C74A N14 C74B C73B -73.9(6)
C80 N14 C74B C73B 152.7(5)
C75A N14 C74B C73B -88.5(7)
Mg3 N14 C74B C73B 33.8(5)
C74A N14 C75B C76B 157.7(5)
C80 N14 C75B C76B -88.1(5)
C75A N14 C75B C76B -18.6(6)
C74B N14 C75B C76B 164.8(5)
Mg3 N14 C75B C76B 54.3(5)
N14 C75B C76B N15 -59.2(6)
C77B N15 C76B C75B -80.7(6)
C76A N15 C76B C75B -78.8(7)
C81 N15 C76B C75B 153.1(5)
C77A N15 C76B C75B -86.0(7)
Mg3 N15 C76B C75B 35.7(5)
C76A N15 C77B C78B 165.0(5)
C81 N15 C77B C78B -83.5(5)
C77A N15 C77B C78B -19.8(5)
C76B N15 C77B C78B 166.1(5)
Mg3 N15 C77B C78B 55.6(5)
N15 C77B C78B N12 -63.1(6)
C71B N12 C78B C77B -78.7(6)
C78A N12 C78B C77B -76.3(6)
C71A N12 C78B C77B -81.2(7)
Al3 N12 C78B C77B 156.1(5)
Mg3 N12 C78B C77B 35.5(5)
Al3 C82 C83 C85 -64.3(3)
Al3 C82 C83 C84 172.4(2)
C87B C86 C87A C89A -63.7(11)
Al3 C86 C87A C89A -172.4(7)
C87B C86 C87A C88A 64.4(11)
Al3 C86 C87A C88A -44.4(11)
C87A C86 C87B C89B -42.9(12)
Al3 C86 C87B C89B 50.0(16)
C87A C86 C87B C88B 83.7(16)
Al3 C86 C87B C88B 176.6(11)
Al3 C90 C91 C92 -73.2(2)
Al3 C90 C91 C93 163.29(17)
C99A C94A C95A C96A 2.2(7)
C101 C94A C95A C96A -178.9(5)
C94A C95A C96A C97A -2.3(7)
C95A C96A C97A C98A 4.0(9)
C96A C97A C98A C99A -5.2(9)
C95A C94A C99A C98A -3.5(8)
C101 C94A C99A C98A 177.6(5)
C97A C98A C99A C94A 5.0(8)
C99B C94B C95B C96B -11.1(16)
C102 C94B C95B C96B 176.4(11)
C94B C95B C96B C97B 8.5(16)
C95B C96B C97B C98B -4.3(17)
C96B C97B C98B C99B 4(2)
C97B C98B C99B C94B -9(3)
C95B C94B C99B C98B 11(2)
C102 C94B C99B C98B -176.1(16)
